data_4070415
loop_
_publ_author_name
'Coe, Benjamin J.'
'Docherty, Rebecca J.'
'Foxon, Simon P.'
'Harper, Elizabeth C.'
'Helliwell, Madeleine'
'Raftery, James'
'Clays, Koen'
'Franz, Edith'
'Brunschwig, Bruce S.'

_publ_section_title
;
 Syntheses and Properties of Salts of Chromophores with Ferrocenyl
 Electron Donor Groups and Quaternary Nitrogen Acceptors
;
_journal_issue 24
_journal_name_full Organometallics
_journal_page_first 6880
_journal_paper_doi 10.1021/om9007955
_journal_volume 28
_journal_year 2009
_chemical_formula_sum 'C48 H44 F6 Fe2 I N2 P'
_chemical_formula_weight 1032.42
_space_group_IT_number 9
_symmetry_cell_setting monoclinic
_symmetry_space_group_name_Hall 'C -2yc'
_symmetry_space_group_name_H-M 'C 1 c 1'
_atom_sites_solution_hydrogens geom
_atom_sites_solution_primary direct
_atom_sites_solution_secondary difmap
_audit_creation_method SHELXL-97
_cell_angle_alpha 90.00
_cell_angle_beta 108.0070(12)
_cell_angle_gamma 90.00
_cell_formula_units_Z 8
_cell_length_a 12.6010(3)
_cell_length_b 36.7520(9)
_cell_length_c 20.0070(5)
_cell_measurement_reflns_used 6928
_cell_measurement_temperature 150(2)
_cell_volume 8811.6(4)
_computing_cell_refinement 'HKL Scalepack (Otwinowski & Minor 1997)'
_computing_data_collection KappaCCD
_computing_data_reduction 'Denzo and Scalepak '
_computing_molecular_graphics 'Bruker SHELXTL'
_computing_publication_material 'Bruker SHELXTL'
_computing_structure_refinement 'SHELXL-97 (Sheldrick, 1997)'
_computing_structure_solution 'SHELXS-97 (Sheldrick, 1990)'
_diffrn_ambient_temperature 150(2)
_diffrn_detector_area_resol_mean 9
_diffrn_measured_fraction_theta_full 0.968
_diffrn_measured_fraction_theta_max 0.968
_diffrn_measurement_device_type KappaCCD
_diffrn_measurement_method CCD
_diffrn_radiation_monochromator graphite
_diffrn_radiation_source 'fine-focus sealed tube'
_diffrn_radiation_type MoK\a
_diffrn_radiation_wavelength 0.71073
_diffrn_reflns_av_R_equivalents 0.065
_diffrn_reflns_av_sigmaI/netI 0.0422
_diffrn_reflns_limit_h_max 15
_diffrn_reflns_limit_h_min 0
_diffrn_reflns_limit_k_max 44
_diffrn_reflns_limit_k_min 0
_diffrn_reflns_limit_l_max 22
_diffrn_reflns_limit_l_min -23
_diffrn_reflns_number 28740
_diffrn_reflns_theta_full 25.41
_diffrn_reflns_theta_max 25.41
_diffrn_reflns_theta_min 1.79
_exptl_absorpt_coefficient_mu 1.457
_exptl_absorpt_correction_type none
_exptl_crystal_colour red
_exptl_crystal_density_diffrn 1.556
_exptl_crystal_density_method 'not measured'
_exptl_crystal_description rod
_exptl_crystal_F_000 4160
_exptl_crystal_size_max 0.3
_exptl_crystal_size_mid 0.15
_exptl_crystal_size_min 0.15
_refine_diff_density_max 0.931
_refine_diff_density_min -1.253
_refine_diff_density_rms 0.121
_refine_ls_extinction_method none
_refine_ls_goodness_of_fit_ref 1.092
_refine_ls_hydrogen_treatment constr
_refine_ls_matrix_type full
_refine_ls_number_parameters 1075
_refine_ls_number_reflns 7871
_refine_ls_number_restraints 790
_refine_ls_restrained_S_all 1.045
_refine_ls_R_factor_all 0.0658
_refine_ls_R_factor_gt 0.0560
_refine_ls_shift/su_max 0.003
_refine_ls_shift/su_mean 0.000
_refine_ls_structure_factor_coef Fsqd
_refine_ls_weighting_details 'calc w=1/[\s^2^(Fo^2^)+(0.0587P)^2^+86.9028P] where P=(Fo^2^+2Fc^2^)/3'
_refine_ls_weighting_scheme calc
_refine_ls_wR_factor_gt 0.1331
_refine_ls_wR_factor_ref 0.1427
_reflns_number_gt 7239
_reflns_number_total 7871
_reflns_threshold_expression >2sigma(I)
_cod_data_source_file om9007955_si_001.cif
_cod_data_source_block '[1][PF6]0.5[I]0.5'
_cod_depositor_comments
;
The following automatic conversions were performed:

'_symmetry_cell_setting' value 'Monoclinic' changed to 'monoclinic'
according to /home/saulius/struct/CIF-dictionaries/cif_core.dic
dictionary named 'cif_core.dic' version 2.4.2 from 2011-04-26.

Automatic conversion script
Id: cif_fix_values 1715 2011-07-08 13:25:40Z adriana 
;
_cod_original_sg_symbol_H-M 'C c'
_cod_database_code 4070415

loop_
_symmetry_equiv_pos_as_xyz
'x, y, z'
'x, -y, z+1/2'
'x+1/2, y+1/2, z'
'x+1/2, -y+1/2, z+1/2'

loop_
_atom_site_label
_atom_site_type_symbol
_atom_site_fract_x
_atom_site_fract_y
_atom_site_fract_z
_atom_site_U_iso_or_equiv
_atom_site_adp_type
_atom_site_occupancy
_atom_site_symmetry_multiplicity
_atom_site_calc_flag
_atom_site_refinement_flags
Fe1 Fe 0.7724(2) -0.00072(6) 0.21267(12) 0.0360(5) Uani 1 1 d .
N1 N -0.2214(12) 0.0093(4) -0.0344(7) 0.036(3) Uani 1 1 d .
C1 C 0.6762(13) 0.0001(4) 0.1095(8) 0.036(2) Uani 1 1 d U
C2 C 0.7511(13) -0.0307(5) 0.1252(8) 0.036(2) Uani 1 1 d U
H2 H 0.7295 -0.0550 0.1210 0.043 Uiso 1 1 calc R
C3 C 0.8619(14) -0.0180(5) 0.1478(8) 0.039(3) Uani 1 1 d U
H3 H 0.9259 -0.0323 0.1597 0.047 Uiso 1 1 calc R
C4 C 0.8581(14) 0.0203(5) 0.1490(9) 0.042(3) Uani 1 1 d U
H4 H 0.9202 0.0355 0.1618 0.050 Uiso 1 1 calc R
C5 C 0.7435(13) 0.0326(4) 0.1273(8) 0.036(2) Uani 1 1 d U
H5 H 0.7184 0.0565 0.1253 0.043 Uiso 1 1 calc R
C6 C 0.5547(13) -0.0007(4) 0.0875(9) 0.038(2) Uani 1 1 d U
C7 C 0.4901(13) 0.0293(5) 0.0833(11) 0.047(3) Uani 1 1 d U
H7 H 0.5256 0.0516 0.0953 0.056 Uiso 1 1 calc R
C8 C 0.3746(14) 0.0287(5) 0.0624(11) 0.047(3) Uani 1 1 d U
H8 H 0.3346 0.0503 0.0585 0.056 Uiso 1 1 calc R
C9 C 0.3190(14) -0.0041(5) 0.0473(10) 0.045(3) Uani 1 1 d U
C10 C 0.3829(14) -0.0360(5) 0.0508(10) 0.042(3) Uani 1 1 d U
H10 H 0.3462 -0.0582 0.0411 0.051 Uiso 1 1 calc R
C11 C 0.4965(13) -0.0355(5) 0.0679(10) 0.040(3) Uani 1 1 d U
H11 H 0.5360 -0.0568 0.0671 0.048 Uiso 1 1 calc R
C12 C 0.1980(14) -0.0079(5) 0.0270(10) 0.045(3) Uani 1 1 d U
H12 H 0.1689 -0.0312 0.0164 0.054 Uiso 1 1 calc R
C13 C 0.1271(16) 0.0184(5) 0.0224(11) 0.046(3) Uani 1 1 d U
H13 H 0.1551 0.0419 0.0319 0.055 Uiso 1 1 calc R
C14 C 0.0065(16) 0.0135(5) 0.0033(11) 0.045(3) Uani 1 1 d U
C15 C -0.0643(15) 0.0452(5) -0.0085(11) 0.047(3) Uani 1 1 d U
H15 H -0.0339 0.0685 -0.0023 0.056 Uiso 1 1 calc R
C16 C -0.1732(14) 0.0404(5) -0.0281(10) 0.044(3) Uani 1 1 d U
H16 H -0.2182 0.0610 -0.0381 0.053 Uiso 1 1 calc R
C17 C -0.1627(15) -0.0231(6) -0.0237(11) 0.046(3) Uani 1 1 d U
H17 H -0.1975 -0.0457 -0.0276 0.056 Uiso 1 1 calc R
C18 C -0.0474(15) -0.0193(6) -0.0066(11) 0.044(3) Uani 1 1 d U
H18 H -0.0046 -0.0403 -0.0017 0.053 Uiso 1 1 calc R
C19 C -0.3482(14) 0.0047(7) -0.0583(10) 0.063(7) Uani 1 1 d .
H19A H -0.3662 -0.0208 -0.0598 0.094 Uiso 1 1 calc R
H19B H -0.3793 0.0150 -0.1042 0.094 Uiso 1 1 calc R
H19C H -0.3786 0.0168 -0.0258 0.094 Uiso 1 1 calc R
C20 C 0.667(2) -0.0047(7) 0.2706(10) 0.064(4) Uani 1 1 d U
H20 H 0.5894 -0.0055 0.2524 0.077 Uiso 1 1 calc R
C21 C 0.731(2) -0.0357(7) 0.2809(10) 0.068(4) Uani 1 1 d U
H21 H 0.7056 -0.0594 0.2694 0.082 Uiso 1 1 calc R
C22 C 0.839(2) -0.0248(7) 0.3117(10) 0.071(4) Uani 1 1 d U
H22 H 0.9006 -0.0398 0.3284 0.086 Uiso 1 1 calc R
C23 C 0.837(2) 0.0145(7) 0.3131(10) 0.070(4) Uani 1 1 d U
H23 H 0.8997 0.0295 0.3275 0.084 Uiso 1 1 calc R
C24 C 0.722(2) 0.0264(7) 0.2879(10) 0.069(4) Uani 1 1 d U
H24 H 0.6934 0.0499 0.2849 0.082 Uiso 1 1 calc R
Fe2 Fe 1.0274(2) 0.21355(5) 0.22593(12) 0.0347(5) Uani 1 1 d .
N2 N 0.1776(10) 0.0869(3) 0.2875(8) 0.033(3) Uani 1 1 d .
C25 C 0.9755(13) 0.1612(4) 0.2292(9) 0.035(2) Uani 1 1 d U
C26 C 1.0136(13) 0.1673(4) 0.1686(9) 0.035(2) Uani 1 1 d U
H26 H 0.9706 0.1641 0.1219 0.043 Uiso 1 1 calc R
C27 C 1.1269(13) 0.1788(4) 0.1918(9) 0.036(2) Uani 1 1 d U
H27 H 1.1710 0.1846 0.1637 0.043 Uiso 1 1 calc R
C28 C 1.1596(14) 0.1798(4) 0.2659(9) 0.040(3) Uani 1 1 d U
H28 H 1.2302 0.1862 0.2948 0.048 Uiso 1 1 calc R
C29 C 1.0677(13) 0.1693(4) 0.2905(9) 0.037(2) Uani 1 1 d U
H29 H 1.0681 0.1682 0.3370 0.044 Uiso 1 1 calc R
C30 C 0.8633(13) 0.1489(4) 0.2292(9) 0.034(2) Uani 1 1 d U
C31 C 0.8419(14) 0.1404(4) 0.2915(10) 0.034(2) Uani 1 1 d U
H31 H 0.8996 0.1424 0.3336 0.041 Uiso 1 1 calc R
C32 C 0.7377(13) 0.1290(5) 0.2932(10) 0.035(2) Uani 1 1 d U
H32 H 0.7262 0.1220 0.3351 0.042 Uiso 1 1 calc R
C33 C 0.6497(14) 0.1284(5) 0.2290(10) 0.038(2) Uani 1 1 d U
C34 C 0.6719(15) 0.1366(4) 0.1683(10) 0.040(3) Uani 1 1 d U
H34 H 0.6145 0.1352 0.1260 0.048 Uiso 1 1 calc R
C35 C 0.7775(14) 0.1471(5) 0.1676(10) 0.041(2) Uani 1 1 d U
H35 H 0.7898 0.1529 0.1254 0.049 Uiso 1 1 calc R
C36 C 0.5366(14) 0.1192(4) 0.2270(9) 0.039(2) Uani 1 1 d U
H36 H 0.4832 0.1179 0.1830 0.047 Uiso 1 1 calc R
C37 C 0.5009(13) 0.1120(4) 0.2849(9) 0.038(2) Uani 1 1 d U
H37 H 0.5551 0.1120 0.3287 0.045 Uiso 1 1 calc R
C38 C 0.3877(13) 0.1047(4) 0.2834(10) 0.037(2) Uani 1 1 d U
C39 C 0.3680(13) 0.0973(4) 0.3468(10) 0.038(2) Uani 1 1 d U
H39 H 0.4271 0.0978 0.3884 0.046 Uiso 1 1 calc R
C40 C 0.2618(13) 0.0892(4) 0.3489(10) 0.039(3) Uani 1 1 d U
H40 H 0.2485 0.0853 0.3916 0.047 Uiso 1 1 calc R
C41 C 0.1943(14) 0.0935(4) 0.2279(11) 0.042(3) Uani 1 1 d U
H41 H 0.1331 0.0924 0.1875 0.050 Uiso 1 1 calc R
C42 C 0.2983(13) 0.1021(4) 0.2203(10) 0.041(3) Uani 1 1 d U
H42 H 0.3078 0.1059 0.1765 0.049 Uiso 1 1 calc R
C43 C 0.0656(15) 0.0770(4) 0.2932(11) 0.050(4) Uani 1 1 d .
H43A H 0.0714 0.0732 0.3417 0.074 Uiso 1 1 calc R
H43B H 0.0399 0.0550 0.2673 0.074 Uiso 1 1 calc R
H43C H 0.0136 0.0963 0.2743 0.074 Uiso 1 1 calc R
C44 C 0.9472(18) 0.2538(5) 0.1617(13) 0.058(3) Uani 1 1 d U
H44 H 0.9159 0.2515 0.1133 0.070 Uiso 1 1 calc R
C45 C 1.0563(18) 0.2647(5) 0.1978(13) 0.057(3) Uani 1 1 d U
H45 H 1.1108 0.2708 0.1773 0.068 Uiso 1 1 calc R
C46 C 1.0694(17) 0.2649(4) 0.2672(12) 0.054(3) Uani 1 1 d U
H46 H 1.1329 0.2726 0.3021 0.065 Uiso 1 1 calc R
C47 C 0.9721(17) 0.2515(5) 0.2786(13) 0.054(3) Uani 1 1 d U
H47 H 0.9643 0.2467 0.3225 0.065 Uiso 1 1 calc R
C48 C 0.8908(17) 0.2465(5) 0.2159(12) 0.051(3) Uani 1 1 d U
H48 H 0.8167 0.2400 0.2086 0.062 Uiso 1 1 calc R
Fe3 Fe 1.28378(19) 0.04194(5) 0.76836(12) 0.0378(5) Uani 1 1 d .
N3 N 0.3585(10) 0.1615(3) 0.6684(8) 0.037(3) Uani 1 1 d .
C49 C 1.2261(13) 0.0939(4) 0.7495(9) 0.038(2) Uani 1 1 d U
C50 C 1.2618(14) 0.0800(4) 0.6922(9) 0.037(2) Uani 1 1 d U
H50 H 1.2180 0.0775 0.6456 0.045 Uiso 1 1 calc R
C51 C 1.3793(13) 0.0705(4) 0.7215(10) 0.041(3) Uani 1 1 d U
H51 H 1.4246 0.0611 0.6968 0.049 Uiso 1 1 calc R
C52 C 1.4105(13) 0.0778(4) 0.7906(10) 0.040(3) Uani 1 1 d U
H52 H 1.4818 0.0741 0.8215 0.048 Uiso 1 1 calc R
C53 C 1.3143(14) 0.0928(4) 0.8110(9) 0.040(2) Uani 1 1 d U
H53 H 1.3141 0.0999 0.8556 0.048 Uiso 1 1 calc R
C54 C 1.1089(13) 0.1049(4) 0.7428(9) 0.036(2) Uani 1 1 d U
C55 C 1.0792(12) 0.1123(5) 0.8030(9) 0.042(3) Uani 1 1 d U
H55 H 1.1320 0.1105 0.8472 0.051 Uiso 1 1 calc R
C56 C 0.9735(14) 0.1221(5) 0.7969(10) 0.043(3) Uani 1 1 d U
H56 H 0.9574 0.1285 0.8377 0.052 Uiso 1 1 calc R
C57 C 0.8894(13) 0.1231(5) 0.7357(9) 0.039(2) Uani 1 1 d U
C58 C 0.9199(13) 0.1161(4) 0.6752(9) 0.038(2) Uani 1 1 d U
H58 H 0.8652 0.1182 0.6318 0.045 Uiso 1 1 calc R
C59 C 1.0272(12) 0.1062(4) 0.6761(9) 0.035(2) Uani 1 1 d U
H59 H 1.0439 0.1007 0.6351 0.042 Uiso 1 1 calc R
C60 C 0.7764(14) 0.1323(4) 0.7347(9) 0.037(2) Uani 1 1 d U
H60 H 0.7653 0.1387 0.7770 0.044 Uiso 1 1 calc R
C61 C 0.6886(13) 0.1322(4) 0.6777(10) 0.036(2) Uani 1 1 d U
H61 H 0.7000 0.1254 0.6356 0.043 Uiso 1 1 calc R
C62 C 0.5723(14) 0.1421(4) 0.6753(10) 0.033(2) Uani 1 1 d U
C63 C 0.5452(14) 0.1490(4) 0.7379(9) 0.036(2) Uani 1 1 d U
H63 H 0.5989 0.1473 0.7818 0.044 Uiso 1 1 calc R
C64 C 0.4344(14) 0.1586(4) 0.7311(10) 0.036(3) Uani 1 1 d U
H64 H 0.4139 0.1629 0.7713 0.043 Uiso 1 1 calc R
C65 C 0.3868(13) 0.1535(4) 0.6102(10) 0.041(3) Uani 1 1 d U
H65 H 0.3315 0.1547 0.5669 0.049 Uiso 1 1 calc R
C66 C 0.4897(13) 0.1441(4) 0.6114(10) 0.040(3) Uani 1 1 d U
H66 H 0.5053 0.1390 0.5699 0.048 Uiso 1 1 calc R
C67 C 0.2447(14) 0.1733(4) 0.6631(10) 0.045(4) Uani 1 1 d .
H67A H 0.2000 0.1739 0.6146 0.067 Uiso 1 1 calc R
H67B H 0.2472 0.1972 0.6830 0.067 Uiso 1 1 calc R
H67C H 0.2125 0.1566 0.6883 0.067 Uiso 1 1 calc R
C68 C 1.1571(17) 0.0117(5) 0.7783(13) 0.059(3) Uani 1 1 d U
H68 H 1.0875 0.0215 0.7746 0.071 Uiso 1 1 calc R
C69 C 1.1898(17) -0.0022(5) 0.7227(14) 0.060(3) Uani 1 1 d U
H69 H 1.1458 -0.0047 0.6762 0.072 Uiso 1 1 calc R
C70 C 1.2974(18) -0.0110(5) 0.7500(14) 0.066(3) Uani 1 1 d U
H70 H 1.3404 -0.0200 0.7234 0.079 Uiso 1 1 calc R
C71 C 1.3376(19) -0.0058(5) 0.8201(14) 0.071(4) Uani 1 1 d U
H71 H 1.4096 -0.0104 0.8492 0.085 Uiso 1 1 calc R
C72 C 1.2454(18) 0.0083(6) 0.8403(14) 0.068(4) Uani 1 1 d U
H72 H 1.2449 0.0139 0.8855 0.081 Uiso 1 1 calc R
Fe4 Fe 0.55948(18) 0.24617(6) 0.28128(11) 0.0332(5) Uani 1 1 d .
N4 N -0.1882(11) 0.2289(5) 0.5290(7) 0.044(4) Uani 1 1 d .
C73 C 0.5733(12) 0.2389(4) 0.3853(8) 0.034(2) Uani 1 1 d U
C74 C 0.6291(12) 0.2111(5) 0.3602(9) 0.036(2) Uani 1 1 d U
H74 H 0.6115 0.1865 0.3594 0.044 Uiso 1 1 calc R
C75 C 0.7160(13) 0.2258(5) 0.3361(9) 0.039(2) Uani 1 1 d U
H75 H 0.7658 0.2132 0.3188 0.047 Uiso 1 1 calc R
C76 C 0.7093(14) 0.2650(5) 0.3447(8) 0.038(2) Uani 1 1 d U
H76 H 0.7550 0.2822 0.3333 0.046 Uiso 1 1 calc R
C77 C 0.6203(12) 0.2730(4) 0.3738(8) 0.035(2) Uani 1 1 d U
H77 H 0.5977 0.2960 0.3834 0.042 Uiso 1 1 calc R
C78 C 0.4757(12) 0.2339(4) 0.4110(8) 0.033(2) Uani 1 1 d U
C79 C 0.4196(13) 0.2641(5) 0.4293(10) 0.037(2) Uani 1 1 d U
H79 H 0.4483 0.2874 0.4280 0.044 Uiso 1 1 calc R
C80 C 0.3264(14) 0.2605(5) 0.4485(9) 0.039(2) Uani 1 1 d U
H80 H 0.2913 0.2810 0.4590 0.047 Uiso 1 1 calc R
C81 C 0.2823(13) 0.2254(4) 0.4527(9) 0.035(2) Uani 1 1 d U
C82 C 0.3399(13) 0.1956(4) 0.4385(9) 0.035(2) Uani 1 1 d U
H82 H 0.3147 0.1723 0.4431 0.042 Uiso 1 1 calc R
C83 C 0.4333(12) 0.2001(4) 0.4178(9) 0.034(2) Uani 1 1 d U
H83 H 0.4691 0.1795 0.4081 0.041 Uiso 1 1 calc R
C84 C 0.1775(13) 0.2206(4) 0.4681(9) 0.037(3) Uani 1 1 d U
H84 H 0.1569 0.1967 0.4730 0.044 Uiso 1 1 calc R
C85 C 0.1085(14) 0.2458(4) 0.4758(9) 0.037(2) Uani 1 1 d U
H85 H 0.1268 0.2700 0.4707 0.045 Uiso 1 1 calc R
C86 C 0.0045(14) 0.2386(4) 0.4919(9) 0.037(2) Uani 1 1 d U
C87 C -0.0590(14) 0.2687(5) 0.5027(9) 0.039(3) Uani 1 1 d U
H87 H -0.0375 0.2924 0.4968 0.047 Uiso 1 1 calc R
C88 C -0.1547(15) 0.2619(5) 0.5223(10) 0.045(3) Uani 1 1 d U
H88 H -0.1955 0.2815 0.5308 0.054 Uiso 1 1 calc R
C89 C -0.1320(13) 0.2001(5) 0.5170(9) 0.040(3) Uani 1 1 d U
H89 H -0.1575 0.1768 0.5221 0.048 Uiso 1 1 calc R
C90 C -0.0400(13) 0.2040(5) 0.4979(10) 0.039(3) Uani 1 1 d U
H90 H -0.0044 0.1834 0.4883 0.046 Uiso 1 1 calc R
C91 C -0.2877(13) 0.2226(6) 0.5550(10) 0.053(5) Uani 1 1 d .
H91A H -0.3002 0.1969 0.5574 0.080 Uiso 1 1 calc R
H91B H -0.3527 0.2337 0.5231 0.080 Uiso 1 1 calc R
H91C H -0.2733 0.2331 0.6008 0.080 Uiso 1 1 calc R
C92 C 0.4173(14) 0.2739(5) 0.2243(8) 0.080(4) Uani 1 1 d GU
H92 H 0.3768 0.2903 0.2422 0.096 Uiso 1 1 calc R
C93 C 0.5037(14) 0.2828(4) 0.1954(8) 0.077(4) Uani 1 1 d GU
H93 H 0.5297 0.3061 0.1910 0.093 Uiso 1 1 calc R
C94 C 0.5434(12) 0.2499(5) 0.1744(7) 0.076(4) Uani 1 1 d GU
H94 H 0.6000 0.2479 0.1538 0.091 Uiso 1 1 calc R
C95 C 0.4816(16) 0.2207(4) 0.1903(8) 0.086(4) Uani 1 1 d GU
H95 H 0.4905 0.1962 0.1820 0.103 Uiso 1 1 calc R
C96 C 0.4036(13) 0.2355(5) 0.2212(8) 0.085(4) Uani 1 1 d GU
H96 H 0.3526 0.2224 0.2366 0.102 Uiso 1 1 calc R
P1 P 0.1581(6) 0.36401(13) 0.4494(3) 0.0610(18) Uani 1 1 d .
F1 F 0.148(2) 0.3342(3) 0.5043(6) 0.106(6) Uani 1 1 d .
F2 F 0.125(2) 0.3939(3) 0.4904(10) 0.108(6) Uani 1 1 d .
F3 F 0.1648(13) 0.3930(4) 0.3911(6) 0.072(4) Uani 1 1 d .
F4 F 0.199(2) 0.3351(5) 0.4001(8) 0.138(9) Uani 1 1 d .
F5 F 0.0328(15) 0.3570(5) 0.4083(11) 0.114(7) Uani 1 1 d .
F6 F 0.2818(19) 0.3701(5) 0.4849(15) 0.135(8) Uani 1 1 d .
P2 P 0.2018(6) 0.13540(14) 0.0131(3) 0.0562(16) Uani 1 1 d .
F7 F 0.1494(13) 0.1154(4) 0.0640(7) 0.076(4) Uani 1 1 d .
F8 F 0.1972(19) 0.1717(3) 0.0527(8) 0.107(7) Uani 1 1 d .
F9 F 0.2603(12) 0.1556(3) -0.0373(6) 0.065(3) Uani 1 1 d .
F10 F 0.2090(15) 0.0986(3) -0.0266(8) 0.087(5) Uani 1 1 d .
F11 F 0.3238(15) 0.1281(6) 0.0648(9) 0.112(6) Uani 1 1 d .
F12 F 0.0870(12) 0.1415(4) -0.0402(8) 0.077(4) Uani 1 1 d .
I1 I 0.66879(8) 0.11328(3) 0.48200(6) 0.0460(3) Uani 1 1 d .
I2 I 0.11500(8) 0.11301(3) 0.48493(7) 0.0438(3) Uani 1 1 d .

loop_
_atom_site_aniso_label
_atom_site_aniso_U_11
_atom_site_aniso_U_22
_atom_site_aniso_U_33
_atom_site_aniso_U_23
_atom_site_aniso_U_13
_atom_site_aniso_U_12
Fe1 0.0318(12) 0.0401(12) 0.0361(12) -0.0006(9) 0.0105(10) -0.0018(10)
N1 0.029(7) 0.065(10) 0.016(6) 0.004(6) 0.008(5) 0.013(7)
C1 0.032(3) 0.041(5) 0.034(5) -0.001(5) 0.010(4) -0.004(3)
C2 0.034(4) 0.045(5) 0.032(6) -0.006(5) 0.013(5) -0.002(3)
C3 0.032(4) 0.055(5) 0.033(6) -0.005(5) 0.012(5) 0.001(4)
C4 0.032(4) 0.053(5) 0.038(6) -0.002(6) 0.007(5) -0.008(4)
C5 0.034(5) 0.042(4) 0.033(6) -0.001(5) 0.011(5) -0.006(4)
C6 0.031(4) 0.040(5) 0.045(6) -0.001(5) 0.017(5) -0.002(3)
C7 0.033(4) 0.040(5) 0.065(7) 0.000(6) 0.012(5) -0.001(4)
C8 0.034(4) 0.041(5) 0.065(7) 0.003(6) 0.013(5) 0.004(4)
C9 0.031(4) 0.044(5) 0.059(6) 0.002(5) 0.015(5) 0.000(3)
C10 0.031(4) 0.041(5) 0.056(7) 0.006(6) 0.017(5) -0.001(4)
C11 0.032(4) 0.040(5) 0.050(7) -0.003(5) 0.017(5) -0.002(4)
C12 0.031(4) 0.045(6) 0.061(7) 0.005(6) 0.017(5) 0.002(4)
C13 0.034(4) 0.044(6) 0.060(7) 0.008(6) 0.015(6) 0.006(4)
C14 0.033(4) 0.048(5) 0.058(6) 0.005(6) 0.018(5) 0.008(4)
C15 0.036(5) 0.047(5) 0.058(7) 0.003(7) 0.016(6) 0.009(5)
C16 0.036(5) 0.050(7) 0.051(8) -0.003(7) 0.018(6) 0.013(6)
C17 0.033(5) 0.053(7) 0.052(8) 0.004(8) 0.013(6) 0.005(6)
C18 0.034(5) 0.048(5) 0.053(7) 0.003(7) 0.017(5) 0.008(5)
C19 0.021(8) 0.13(2) 0.030(9) 0.017(11) 0.002(7) 0.009(11)
C20 0.083(8) 0.085(8) 0.027(7) 0.005(7) 0.022(7) -0.010(6)
C21 0.091(9) 0.084(8) 0.029(7) 0.009(7) 0.018(7) -0.008(6)
C22 0.085(8) 0.104(8) 0.031(7) -0.002(7) 0.027(7) -0.002(7)
C23 0.087(8) 0.106(8) 0.028(7) -0.008(7) 0.033(7) -0.025(7)
C24 0.097(9) 0.085(8) 0.029(7) -0.001(7) 0.027(7) -0.010(7)
Fe2 0.0379(12) 0.0227(9) 0.0486(12) 0.0030(9) 0.0208(11) 0.0052(9)
N2 0.020(6) 0.026(6) 0.050(8) 0.003(6) 0.007(6) 0.005(5)
C25 0.033(4) 0.026(5) 0.049(5) 0.002(5) 0.017(3) 0.006(4)
C26 0.037(5) 0.024(5) 0.051(5) -0.002(5) 0.021(4) 0.010(4)
C27 0.037(5) 0.020(5) 0.056(5) 0.001(5) 0.022(5) 0.008(4)
C28 0.034(5) 0.033(6) 0.056(5) 0.006(5) 0.020(4) 0.002(5)
C29 0.033(5) 0.029(5) 0.051(5) 0.008(5) 0.016(4) 0.001(5)
C30 0.031(4) 0.027(5) 0.045(5) 0.001(5) 0.012(3) 0.005(4)
C31 0.031(4) 0.029(6) 0.045(5) 0.003(5) 0.014(4) 0.006(4)
C32 0.033(5) 0.033(6) 0.041(5) -0.001(5) 0.014(4) 0.005(5)
C33 0.031(4) 0.035(5) 0.046(5) -0.002(5) 0.011(4) 0.006(4)
C34 0.036(4) 0.037(6) 0.042(5) 0.001(5) 0.006(4) -0.002(5)
C35 0.036(4) 0.042(6) 0.044(5) 0.003(6) 0.010(4) 0.003(5)
C36 0.034(4) 0.031(5) 0.049(6) 0.001(5) 0.008(4) 0.003(5)
C37 0.034(4) 0.023(5) 0.057(6) -0.003(5) 0.015(4) 0.006(5)
C38 0.034(4) 0.018(5) 0.059(5) 0.001(5) 0.012(4) 0.001(4)
C39 0.032(5) 0.026(6) 0.057(5) -0.002(5) 0.013(4) 0.004(5)
C40 0.037(6) 0.027(6) 0.052(7) -0.003(6) 0.012(5) -0.002(5)
C41 0.034(5) 0.023(6) 0.062(8) 0.003(6) 0.007(6) 0.008(5)
C42 0.036(5) 0.022(5) 0.061(6) 0.006(5) 0.010(5) 0.007(4)
C43 0.038(9) 0.026(7) 0.087(14) -0.010(8) 0.023(9) 0.002(7)
C44 0.066(7) 0.040(6) 0.074(7) 0.011(6) 0.030(6) 0.010(6)
C45 0.061(6) 0.035(7) 0.085(8) 0.008(6) 0.038(6) 0.010(5)
C46 0.058(6) 0.028(6) 0.083(7) -0.002(6) 0.030(6) 0.001(5)
C47 0.064(7) 0.031(6) 0.071(7) 0.000(6) 0.028(6) -0.008(6)
C48 0.057(6) 0.033(6) 0.070(8) 0.007(6) 0.028(6) 0.003(5)
Fe3 0.0280(11) 0.0271(10) 0.0565(14) 0.0073(9) 0.0103(11) -0.0046(9)
N3 0.022(6) 0.032(7) 0.061(9) 0.010(6) 0.019(6) -0.001(5)
C49 0.029(4) 0.030(5) 0.052(5) -0.001(5) 0.009(3) -0.002(4)
C50 0.029(5) 0.028(5) 0.054(5) -0.001(5) 0.010(4) 0.000(5)
C51 0.029(5) 0.030(6) 0.062(6) 0.001(5) 0.012(5) 0.001(5)
C52 0.029(4) 0.029(6) 0.059(6) 0.011(5) 0.010(4) 0.000(5)
C53 0.033(4) 0.030(5) 0.052(5) 0.002(5) 0.006(4) 0.001(5)
C54 0.031(4) 0.029(5) 0.046(5) -0.003(5) 0.009(3) 0.000(4)
C55 0.033(4) 0.048(6) 0.042(5) -0.005(5) 0.006(4) 0.003(5)
C56 0.033(4) 0.046(6) 0.048(5) -0.005(6) 0.009(4) 0.004(5)
C57 0.029(4) 0.036(6) 0.050(5) -0.002(5) 0.010(4) 0.000(4)
C58 0.030(4) 0.035(6) 0.047(5) 0.004(5) 0.010(4) -0.004(5)
C59 0.031(4) 0.030(6) 0.043(5) -0.001(5) 0.012(4) -0.004(5)
C60 0.030(4) 0.031(5) 0.050(6) 0.008(5) 0.015(4) -0.001(5)
C61 0.031(4) 0.024(5) 0.055(6) 0.007(5) 0.016(4) 0.002(5)
C62 0.033(4) 0.013(5) 0.058(5) 0.004(5) 0.021(4) 0.001(4)
C63 0.040(6) 0.016(5) 0.057(5) 0.006(5) 0.022(5) 0.002(5)
C64 0.045(6) 0.016(6) 0.055(8) 0.001(6) 0.027(6) -0.002(5)
C65 0.030(5) 0.033(7) 0.063(8) -0.002(6) 0.020(5) -0.002(5)
C66 0.032(4) 0.032(6) 0.059(5) 0.001(5) 0.019(4) 0.007(5)
C67 0.029(8) 0.040(8) 0.071(11) -0.005(8) 0.024(8) 0.002(7)
C68 0.052(6) 0.032(6) 0.088(9) 0.009(6) 0.014(6) -0.015(5)
C69 0.059(7) 0.017(6) 0.095(8) -0.004(6) 0.012(6) -0.019(6)
C70 0.055(6) 0.031(6) 0.110(9) 0.010(7) 0.024(7) -0.018(6)
C71 0.053(6) 0.044(7) 0.107(9) 0.026(7) 0.010(6) -0.013(6)
C72 0.060(7) 0.044(7) 0.090(8) 0.012(7) 0.009(6) -0.016(6)
Fe4 0.0243(11) 0.0427(11) 0.0327(11) 0.0021(9) 0.0088(10) -0.0022(9)
N4 0.018(6) 0.088(12) 0.027(7) -0.006(7) 0.007(5) 0.002(7)
C73 0.024(4) 0.035(4) 0.037(5) 0.002(4) 0.003(4) 0.000(4)
C74 0.028(5) 0.041(4) 0.038(6) 0.005(5) 0.008(4) 0.003(4)
C75 0.024(5) 0.050(5) 0.040(6) 0.007(5) 0.006(4) 0.004(5)
C76 0.032(5) 0.049(5) 0.033(6) 0.005(5) 0.009(4) -0.006(5)
C77 0.026(5) 0.039(4) 0.036(6) -0.002(5) 0.003(4) -0.006(4)
C78 0.026(4) 0.033(4) 0.037(5) 0.000(4) 0.004(4) 0.000(3)
C79 0.032(5) 0.031(5) 0.046(7) 0.001(5) 0.009(5) 0.002(4)
C80 0.035(5) 0.032(4) 0.050(7) -0.003(5) 0.014(5) 0.001(4)
C81 0.034(4) 0.029(4) 0.043(6) 0.001(5) 0.011(4) 0.001(4)
C82 0.029(5) 0.026(4) 0.047(6) 0.000(5) 0.008(4) 0.001(4)
C83 0.025(5) 0.029(4) 0.044(6) 0.003(5) 0.005(4) 0.005(4)
C84 0.032(5) 0.034(5) 0.044(6) 0.000(5) 0.010(5) 0.003(4)
C85 0.037(5) 0.034(5) 0.041(6) 0.002(5) 0.012(5) 0.003(4)
C86 0.035(5) 0.038(5) 0.040(6) -0.002(5) 0.014(4) 0.004(4)
C87 0.038(5) 0.037(5) 0.042(7) 0.003(5) 0.010(5) 0.010(5)
C88 0.036(6) 0.050(8) 0.046(8) 0.001(7) 0.011(6) 0.016(6)
C89 0.026(6) 0.042(7) 0.049(8) -0.001(6) 0.007(6) -0.003(5)
C90 0.032(5) 0.037(5) 0.047(7) 0.000(5) 0.012(5) 0.005(4)
C91 0.023(8) 0.097(15) 0.043(10) 0.012(10) 0.014(7) 0.002(8)
C92 0.063(8) 0.117(10) 0.039(7) 0.001(7) -0.015(6) -0.009(8)
C93 0.064(8) 0.111(10) 0.034(7) 0.004(7) -0.017(6) -0.014(8)
C94 0.068(8) 0.120(10) 0.017(7) -0.005(7) -0.020(5) -0.012(8)
C95 0.080(9) 0.110(10) 0.039(7) -0.004(7) -0.022(6) -0.013(8)
C96 0.068(9) 0.121(10) 0.043(8) 0.010(8) -0.016(6) -0.022(8)
P1 0.080(5) 0.037(3) 0.050(3) 0.005(2) -0.003(3) -0.002(3)
F1 0.198(18) 0.054(7) 0.041(7) 0.002(5) -0.001(10) -0.040(11)
F2 0.163(18) 0.049(7) 0.103(11) -0.003(8) 0.026(13) -0.008(10)
F3 0.099(10) 0.063(7) 0.042(7) 0.011(6) 0.002(6) -0.006(7)
F4 0.24(2) 0.081(11) 0.067(10) -0.006(8) 0.003(12) 0.073(13)
F5 0.086(12) 0.128(15) 0.099(13) 0.044(11) -0.013(10) -0.031(10)
F6 0.114(16) 0.111(14) 0.17(2) 0.050(15) 0.026(16) 0.009(11)
P2 0.085(4) 0.044(3) 0.035(3) 0.003(2) 0.012(3) -0.014(2)
F7 0.102(11) 0.072(8) 0.057(7) 0.003(6) 0.030(7) -0.032(8)
F8 0.22(2) 0.045(6) 0.085(9) -0.027(6) 0.091(13) -0.046(10)
F9 0.092(9) 0.057(7) 0.056(7) 0.005(5) 0.038(7) 0.002(6)
F10 0.145(14) 0.041(6) 0.061(9) -0.003(6) 0.013(9) -0.007(7)
F11 0.080(10) 0.168(17) 0.072(10) 0.037(10) -0.002(8) -0.022(11)
F12 0.069(9) 0.085(9) 0.074(10) 0.022(7) 0.018(7) 0.005(7)
I1 0.0416(6) 0.0518(6) 0.0432(6) 0.0048(5) 0.0113(5) 0.0017(6)
I2 0.0425(6) 0.0366(5) 0.0539(7) 0.0014(5) 0.0175(5) 0.0021(6)

loop_
_atom_type_symbol
_atom_type_description
_atom_type_scat_dispersion_real
_atom_type_scat_dispersion_imag
_atom_type_scat_source
C C 0.0033 0.0016 'International Tables Vol C Tables 4.2.6.8 and 6.1.1.4'
H H 0.0000 0.0000 'International Tables Vol C Tables 4.2.6.8 and 6.1.1.4'
N N 0.0061 0.0033 'International Tables Vol C Tables 4.2.6.8 and 6.1.1.4'
Fe Fe 0.3463 0.8444 'International Tables Vol C Tables 4.2.6.8 and 6.1.1.4'
P P 0.1023 0.0942 'International Tables Vol C Tables 4.2.6.8 and 6.1.1.4'
I I -0.4742 1.8119 'International Tables Vol C Tables 4.2.6.8 and 6.1.1.4'
F F 0.0171 0.0103 'International Tables Vol C Tables 4.2.6.8 and 6.1.1.4'

loop_
_geom_angle_atom_site_label_1
_geom_angle_atom_site_label_2
_geom_angle_atom_site_label_3
_geom_angle
C23 Fe1 C2 158.1(9)
C23 Fe1 C20 65.3(9)
C2 Fe1 C20 121.6(8)
C23 Fe1 C5 125.8(8)
C2 Fe1 C5 70.1(6)
C20 Fe1 C5 123.0(8)
C23 Fe1 C1 160.1(9)
C2 Fe1 C1 41.7(6)
C20 Fe1 C1 106.9(8)
C5 Fe1 C1 41.4(6)
C23 Fe1 C21 67.5(9)
C2 Fe1 C21 104.0(8)
C20 Fe1 C21 39.3(9)
C5 Fe1 C21 156.1(8)
C1 Fe1 C21 119.1(8)
C23 Fe1 C4 112.7(8)
C2 Fe1 C4 67.8(7)
C20 Fe1 C4 161.1(9)
C5 Fe1 C4 41.3(6)
C1 Fe1 C4 68.3(6)
C21 Fe1 C4 159.3(9)
C23 Fe1 C24 41.9(9)
C2 Fe1 C24 155.4(8)
C20 Fe1 C24 37.8(9)
C5 Fe1 C24 107.8(8)
C1 Fe1 C24 120.6(8)
C21 Fe1 C24 67.5(10)
C4 Fe1 C24 127.6(8)
C23 Fe1 C3 125.7(9)
C2 Fe1 C3 40.3(6)
C20 Fe1 C3 157.2(8)
C5 Fe1 C3 69.5(7)
C1 Fe1 C3 68.8(7)
C21 Fe1 C3 121.7(9)
C4 Fe1 C3 40.0(7)
C24 Fe1 C3 163.5(8)
C23 Fe1 C22 41.2(10)
C2 Fe1 C22 119.9(8)
C20 Fe1 C22 64.3(9)
C5 Fe1 C22 164.0(8)
C1 Fe1 C22 154.2(8)
C21 Fe1 C22 38.5(9)
C4 Fe1 C22 127.8(8)
C24 Fe1 C22 68.6(10)
C3 Fe1 C22 109.2(8)
C16 N1 C17 122.5(15)
C16 N1 C19 123.3(16)
C17 N1 C19 114.1(17)
C5 C1 C2 107.5(14)
C5 C1 C6 125.1(15)
C2 C1 C6 127.0(14)
C5 C1 Fe1 69.2(9)
C2 C1 Fe1 68.0(9)
C6 C1 Fe1 123.0(12)
C3 C2 C1 109.0(15)
C3 C2 Fe1 71.8(9)
C1 C2 Fe1 70.2(9)
C3 C2 H2 125.5
C1 C2 H2 125.5
Fe1 C2 H2 124.1
C2 C3 C4 107.5(15)
C2 C3 Fe1 67.9(9)
C4 C3 Fe1 69.7(10)
C2 C3 H3 126.2
C4 C3 H3 126.2
Fe1 C3 H3 127.7
C3 C4 C5 110.1(14)
C3 C4 Fe1 70.3(9)
C5 C4 Fe1 68.7(9)
C3 C4 H4 125.0
C5 C4 H4 125.0
Fe1 C4 H4 127.7
C1 C5 C4 105.8(14)
C1 C5 Fe1 69.5(9)
C4 C5 Fe1 70.0(9)
C1 C5 H5 127.1
C4 C5 H5 127.1
Fe1 C5 H5 125.0
C7 C6 C1 123.7(15)
C7 C6 C11 116.8(15)
C1 C6 C11 119.6(14)
C6 C7 C8 124.0(18)
C6 C7 H7 118.0
C8 C7 H7 118.0
C7 C8 C9 119.6(18)
C7 C8 H8 120.2
C9 C8 H8 120.2
C8 C9 C10 118.1(15)
C8 C9 C12 124.0(17)
C10 C9 C12 117.8(16)
C11 C10 C9 122.7(18)
C11 C10 H10 118.6
C9 C10 H10 118.6
C10 C11 C6 118.6(17)
C10 C11 H11 120.7
C6 C11 H11 120.7
C13 C12 C9 125.8(18)
C13 C12 H12 117.1
C9 C12 H12 117.1
C12 C13 C14 124.2(19)
C12 C13 H13 117.9
C14 C13 H13 117.9
C18 C14 C15 115.7(17)
C18 C14 C13 125.4(17)
C15 C14 C13 118.9(17)
C16 C15 C14 118(2)
C16 C15 H15 120.9
C14 C15 H15 120.9
N1 C16 C15 125(2)
N1 C16 H16 117.7
C15 C16 H16 117.7
N1 C17 C18 115(2)
N1 C17 H17 122.7
C18 C17 H17 122.7
C14 C18 C17 124(2)
C14 C18 H18 118.0
C17 C18 H18 118.0
N1 C19 H19A 109.5
N1 C19 H19B 109.5
H19A C19 H19B 109.5
N1 C19 H19C 109.5
H19A C19 H19C 109.5
H19B C19 H19C 109.5
C24 C20 C21 116(2)
C24 C20 Fe1 72.8(14)
C21 C20 Fe1 71.8(13)
C24 C20 H20 121.9
C21 C20 H20 121.9
Fe1 C20 H20 125.1
C20 C21 C22 106(2)
C20 C21 Fe1 68.9(12)
C22 C21 Fe1 72.1(14)
C20 C21 H21 126.9
C22 C21 H21 126.9
Fe1 C21 H21 123.8
C21 C22 C23 107(2)
C21 C22 Fe1 69.4(13)
C23 C22 Fe1 66.0(12)
C21 C22 H22 126.6
C23 C22 H22 126.6
Fe1 C22 H22 129.5
C22 C23 C24 108(2)
C22 C23 Fe1 72.9(12)
C24 C23 Fe1 71.4(12)
C22 C23 H23 126.0
C24 C23 H23 126.0
Fe1 C23 H23 121.5
C20 C24 C23 103(2)
C20 C24 Fe1 69.3(13)
C23 C24 Fe1 66.7(12)
C20 C24 H24 128.7
C23 C24 H24 128.7
Fe1 C24 H24 126.8
C47 Fe2 C44 68.7(9)
C47 Fe2 C45 67.7(8)
C44 Fe2 C45 40.5(8)
C47 Fe2 C26 154.2(7)
C44 Fe2 C26 108.4(8)
C45 Fe2 C26 127.7(8)
C47 Fe2 C28 126.5(9)
C44 Fe2 C28 152.6(8)
C45 Fe2 C28 118.7(7)
C26 Fe2 C28 68.1(7)
C47 Fe2 C25 118.3(7)
C44 Fe2 C25 127.6(8)
C45 Fe2 C25 166.1(8)
C26 Fe2 C25 41.8(6)
C28 Fe2 C25 69.1(6)
C47 Fe2 C29 106.3(8)
C44 Fe2 C29 165.1(8)
C45 Fe2 C29 152.1(8)
C26 Fe2 C29 69.6(6)
C28 Fe2 C29 41.5(6)
C25 Fe2 C29 41.2(6)
C47 Fe2 C27 163.6(8)
C44 Fe2 C27 118.9(8)
C45 Fe2 C27 107.7(7)
C26 Fe2 C27 40.8(6)
C28 Fe2 C27 40.5(7)
C25 Fe2 C27 70.0(6)
C29 Fe2 C27 69.9(7)
C47 Fe2 C48 39.2(9)
C44 Fe2 C48 43.0(8)
C45 Fe2 C48 69.2(8)
C26 Fe2 C48 120.9(7)
C28 Fe2 C48 162.6(8)
C25 Fe2 C48 106.9(7)
C29 Fe2 C48 124.4(7)
C27 Fe2 C48 155.7(8)
C47 Fe2 C46 40.4(8)
C44 Fe2 C46 66.4(9)
C45 Fe2 C46 38.5(9)
C26 Fe2 C46 163.8(7)
C28 Fe2 C46 108.9(8)
C25 Fe2 C46 153.6(8)
C29 Fe2 C46 119.5(8)
C27 Fe2 C46 126.6(7)
C48 Fe2 C46 66.8(8)
C41 N2 C40 121.3(14)
C41 N2 C43 122.8(14)
C40 N2 C43 115.9(15)
C29 C25 C26 107.0(13)
C29 C25 C30 125.6(15)
C26 C25 C30 127.4(15)
C29 C25 Fe2 69.3(8)
C26 C25 Fe2 68.6(8)
C30 C25 Fe2 126.9(10)
C27 C26 C25 109.2(14)
C27 C26 Fe2 70.3(9)
C25 C26 Fe2 69.5(8)
C27 C26 H26 125.4
C25 C26 H26 125.4
Fe2 C26 H26 126.4
C28 C27 C26 106.8(14)
C28 C27 Fe2 69.1(9)
C26 C27 Fe2 68.8(8)
C28 C27 H27 126.6
C26 C27 H27 126.6
Fe2 C27 H27 127.0
C27 C28 C29 110.3(15)
C27 C28 Fe2 70.4(9)
C29 C28 Fe2 69.5(9)
C27 C28 H28 124.8
C29 C28 H28 124.8
Fe2 C28 H28 126.8
C25 C29 C28 106.7(15)
C25 C29 Fe2 69.4(9)
C28 C29 Fe2 69.0(9)
C25 C29 H29 126.7
C28 C29 H29 126.7
Fe2 C29 H29 126.5
C35 C30 C31 118.6(15)
C35 C30 C25 120.2(16)
C31 C30 C25 121.1(15)
C32 C31 C30 122.4(18)
C32 C31 H31 118.8
C30 C31 H31 118.8
C31 C32 C33 117.7(18)
C31 C32 H32 121.2
C33 C32 H32 121.2
C34 C33 C32 119.2(16)
C34 C33 C36 119.8(16)
C32 C33 C36 121.0(17)
C33 C34 C35 122.1(18)
C33 C34 H34 118.9
C35 C34 H34 118.9
C30 C35 C34 119.9(18)
C30 C35 H35 120.1
C34 C35 H35 120.1
C37 C36 C33 126.0(16)
C37 C36 H36 117.0
C33 C36 H36 117.0
C36 C37 C38 126.1(16)
C36 C37 H37 116.9
C38 C37 H37 116.9
C39 C38 C42 118.9(14)
C39 C38 C37 118.1(16)
C42 C38 C37 122.8(16)
C40 C39 C38 121.1(17)
C40 C39 H39 119.5
C38 C39 H39 119.5
N2 C40 C39 118.6(17)
N2 C40 H40 120.7
C39 C40 H40 120.7
N2 C41 C42 124.4(17)
N2 C41 H41 117.8
C42 C41 H41 117.8
C41 C42 C38 115.6(18)
C41 C42 H42 122.2
C38 C42 H42 122.2
N2 C43 H43A 109.5
N2 C43 H43B 109.5
H43A C43 H43B 109.5
N2 C43 H43C 109.5
H43A C43 H43C 109.5
H43B C43 H43C 109.5
C45 C44 C48 107(2)
C45 C44 Fe2 70.2(12)
C48 C44 Fe2 70.3(11)
C45 C44 H44 126.6
C48 C44 H44 126.6
Fe2 C44 H44 124.5
C46 C45 C44 108.7(19)
C46 C45 Fe2 72.2(12)
C44 C45 Fe2 69.2(11)
C46 C45 H45 125.6
C44 C45 H45 125.6
Fe2 C45 H45 124.5
C45 C46 C47 109(2)
C45 C46 Fe2 69.4(12)
C47 C46 Fe2 67.4(11)
C45 C46 H46 125.3
C47 C46 H46 125.3
Fe2 C46 H46 129.6
C48 C47 C46 110(2)
C48 C47 Fe2 72.9(12)
C46 C47 Fe2 72.2(12)
C48 C47 H47 124.9
C46 C47 H47 124.9
Fe2 C47 H47 121.5
C47 C48 C44 104.6(18)
C47 C48 Fe2 67.8(11)
C44 C48 Fe2 66.8(10)
C47 C48 H48 127.7
C44 C48 H48 127.7
Fe2 C48 H48 129.1
C70 Fe3 C68 66.1(9)
C70 Fe3 C52 124.9(8)
C68 Fe3 C52 160.6(9)
C70 Fe3 C50 122.3(9)
C68 Fe3 C50 122.0(8)
C52 Fe3 C50 68.2(7)
C70 Fe3 C51 108.8(8)
C68 Fe3 C51 159.4(9)
C52 Fe3 C51 38.8(7)
C50 Fe3 C51 42.1(6)
C70 Fe3 C49 157.7(9)
C68 Fe3 C49 106.8(7)
C52 Fe3 C49 68.9(6)
C50 Fe3 C49 41.8(7)
C51 Fe3 C49 70.0(6)
C70 Fe3 C53 162.4(8)
C68 Fe3 C53 121.3(9)
C52 Fe3 C53 43.4(7)
C50 Fe3 C53 69.2(6)
C51 Fe3 C53 69.9(7)
C49 Fe3 C53 39.6(6)
C70 Fe3 C71 39.0(10)
C68 Fe3 C71 67.8(9)
C52 Fe3 C71 109.5(8)
C50 Fe3 C71 157.2(9)
C51 Fe3 C71 121.8(8)
C49 Fe3 C71 160.5(10)
C53 Fe3 C71 125.8(9)
C70 Fe3 C69 38.5(8)
C68 Fe3 C69 40.3(10)
C52 Fe3 C69 158.0(9)
C50 Fe3 C69 106.6(8)
C51 Fe3 C69 123.1(9)
C49 Fe3 C69 122.4(8)
C53 Fe3 C69 156.8(8)
C71 Fe3 C69 66.5(9)
C70 Fe3 C72 66.2(10)
C68 Fe3 C72 40.0(9)
C52 Fe3 C72 125.4(8)
C50 Fe3 C72 158.7(8)
C51 Fe3 C72 158.6(8)
C49 Fe3 C72 123.0(9)
C53 Fe3 C72 108.2(9)
C71 Fe3 C72 41.0(9)
C69 Fe3 C72 67.0(10)
C64 N3 C65 119.5(13)
C64 N3 C67 119.6(14)
C65 N3 C67 120.9(14)
C53 C49 C50 109.5(14)
C53 C49 C54 125.9(16)
C50 C49 C54 124.4(15)
C53 C49 Fe3 70.4(9)
C50 C49 Fe3 68.6(9)
C54 C49 Fe3 123.8(11)
C49 C50 C51 107.0(14)
C49 C50 Fe3 69.6(9)
C51 C50 Fe3 69.3(9)
C49 C50 H50 126.5
C51 C50 H50 126.5
Fe3 C50 H50 126.1
C52 C51 C50 107.7(15)
C52 C51 Fe3 69.8(10)
C50 C51 Fe3 68.6(9)
C52 C51 H51 126.1
C50 C51 H51 126.1
Fe3 C51 H51 127.0
C51 C52 C53 110.4(14)
C51 C52 Fe3 71.4(10)
C53 C52 Fe3 69.4(8)
C51 C52 H52 124.8
C53 C52 H52 124.8
Fe3 C52 H52 126.1
C49 C53 C52 105.3(15)
C49 C53 Fe3 70.0(9)
C52 C53 Fe3 67.3(8)
C49 C53 H53 127.3
C52 C53 H53 127.3
Fe3 C53 H53 126.9
C55 C54 C59 119.8(14)
C55 C54 C49 119.9(15)
C59 C54 C49 120.2(15)
C56 C55 C54 119.8(16)
C56 C55 H55 120.1
C54 C55 H55 120.1
C55 C56 C57 124.4(18)
C55 C56 H56 117.8
C57 C56 H56 117.8
C56 C57 C58 115.5(15)
C56 C57 C60 120.6(17)
C58 C57 C60 123.9(15)
C59 C58 C57 124.1(16)
C59 C58 H58 118.0
C57 C58 H58 118.0
C58 C59 C54 116.2(16)
C58 C59 H59 121.9
C54 C59 H59 121.9
C61 C60 C57 124.4(17)
C61 C60 H60 117.8
C57 C60 H60 117.8
C60 C61 C62 125.2(17)
C60 C61 H61 117.4
C62 C61 H61 117.4
C66 C62 C63 119.3(15)
C66 C62 C61 119.6(16)
C63 C62 C61 121.0(16)
C64 C63 C62 117.6(16)
C64 C63 H63 121.2
C62 C63 H63 121.2
N3 C64 C63 121.1(16)
N3 C64 H64 119.5
C63 C64 H64 119.5
C66 C65 N3 123.7(18)
C66 C65 H65 118.1
N3 C65 H65 118.1
C65 C66 C62 118.8(18)
C65 C66 H66 120.6
C62 C66 H66 120.6
N3 C67 H67A 109.5
N3 C67 H67B 109.5
H67A C67 H67B 109.5
N3 C67 H67C 109.5
H67A C67 H67C 109.5
H67B C67 H67C 109.5
C72 C68 C69 109(2)
C72 C68 Fe3 72.3(12)
C69 C68 Fe3 71.5(11)
C72 C68 H68 125.5
C69 C68 H68 125.5
Fe3 C68 H68 122.3
C70 C69 C68 106(2)
C70 C69 Fe3 68.7(11)
C68 C69 Fe3 68.3(11)
C70 C69 H69 127.0
C68 C69 H69 127.0
Fe3 C69 H69 127.5
C69 C70 C71 113(2)
C69 C70 Fe3 72.7(12)
C71 C70 Fe3 72.3(13)
C69 C70 H70 123.3
C71 C70 H70 123.3
Fe3 C70 H70 123.2
C70 C71 C72 105(2)
C70 C71 Fe3 68.7(12)
C72 C71 Fe3 70.3(12)
C70 C71 H71 127.3
C72 C71 H71 127.3
Fe3 C71 H71 125.3
C68 C72 C71 106(2)
C68 C72 Fe3 67.7(13)
C71 C72 Fe3 68.7(13)
C68 C72 H72 127.0
C71 C72 H72 127.0
Fe3 C72 H72 128.1
C96 Fe4 C95 41.5(3)
C96 Fe4 C74 117.0(7)
C95 Fe4 C74 112.6(7)
C96 Fe4 C77 132.0(8)
C95 Fe4 C77 173.4(8)
C74 Fe4 C77 69.2(7)
C96 Fe4 C76 170.9(8)
C95 Fe4 C76 145.0(8)
C74 Fe4 C76 68.6(7)
C77 Fe4 C76 41.5(6)
C96 Fe4 C73 110.1(6)
C95 Fe4 C73 136.2(7)
C74 Fe4 C73 40.7(6)
C77 Fe4 C73 41.2(6)
C76 Fe4 C73 69.0(6)
C96 Fe4 C92 40.8(3)
C95 Fe4 C92 68.5(3)
C74 Fe4 C92 147.0(7)
C77 Fe4 C92 106.4(6)
C76 Fe4 C92 130.6(7)
C73 Fe4 C92 114.2(6)
C96 Fe4 C75 147.5(8)
C95 Fe4 C75 115.4(7)
C74 Fe4 C75 40.9(6)
C77 Fe4 C75 70.3(7)
C76 Fe4 C75 41.4(7)
C73 Fe4 C75 69.4(6)
C92 Fe4 C75 170.7(7)
C96 Fe4 C94 68.3(3)
C95 Fe4 C94 40.5(2)
C74 Fe4 C94 136.4(7)
C77 Fe4 C94 142.4(7)
C76 Fe4 C94 113.1(6)
C73 Fe4 C94 176.2(7)
C92 Fe4 C94 67.1(3)
C75 Fe4 C94 109.9(7)
C96 Fe4 C93 67.7(3)
C95 Fe4 C93 67.4(3)
C74 Fe4 C93 173.4(7)
C77 Fe4 C93 111.6(6)
C76 Fe4 C93 107.4(6)
C73 Fe4 C93 143.8(7)
C92 Fe4 C93 39.6(2)
C75 Fe4 C93 132.7(7)
C94 Fe4 C93 39.4(2)
C88 N4 C89 120.9(15)
C88 N4 C91 120.3(16)
C89 N4 C91 118.7(16)
C74 C73 C77 107.4(14)
C74 C73 C78 126.2(13)
C77 C73 C78 126.1(14)
C74 C73 Fe4 68.3(9)
C77 C73 Fe4 68.5(8)
C78 C73 Fe4 123.2(10)
C73 C74 C75 111.3(15)
C73 C74 Fe4 71.0(9)
C75 C74 Fe4 71.9(9)
C73 C74 H74 124.4
C75 C74 H74 124.4
Fe4 C74 H74 124.4
C74 C75 C76 104.8(14)
C74 C75 Fe4 67.2(9)
C76 C75 Fe4 68.0(9)
C74 C75 H75 127.6
C76 C75 H75 127.6
Fe4 C75 H75 128.6
C77 C76 C75 109.2(14)
C77 C76 Fe4 68.7(9)
C75 C76 Fe4 70.6(9)
C77 C76 H76 125.4
C75 C76 H76 125.4
Fe4 C76 H76 127.0
C73 C77 C76 107.3(14)
C73 C77 Fe4 70.3(9)
C76 C77 Fe4 69.8(9)
C73 C77 H77 126.4
C76 C77 H77 126.4
Fe4 C77 H77 125.2
C83 C78 C79 116.1(15)
C83 C78 C73 122.2(14)
C79 C78 C73 121.6(14)
C80 C79 C78 122.7(16)
C80 C79 H79 118.6
C78 C79 H79 118.6
C79 C80 C81 119.9(17)
C79 C80 H80 120.1
C81 C80 H80 120.1
C82 C81 C80 117.7(15)
C82 C81 C84 120.8(14)
C80 C81 C84 121.4(15)
C83 C82 C81 121.3(15)
C83 C82 H82 119.3
C81 C82 H82 119.3
C82 C83 C78 122.1(15)
C82 C83 H83 118.9
C78 C83 H83 118.9
C85 C84 C81 128.0(15)
C85 C84 H84 116.0
C81 C84 H84 116.0
C84 C85 C86 124.5(14)
C84 C85 H85 117.8
C86 C85 H85 117.8
C90 C86 C87 115.6(15)
C90 C86 C85 126.0(14)
C87 C86 C85 118.4(15)
C88 C87 C86 118.5(16)
C88 C87 H87 120.7
C86 C87 H87 120.7
N4 C88 C87 121.8(17)
N4 C88 H88 119.1
C87 C88 H88 119.1
C90 C89 N4 121.3(17)
C90 C89 H89 119.3
N4 C89 H89 119.3
C89 C90 C86 121.7(17)
C89 C90 H90 119.1
C86 C90 H90 119.1
N4 C91 H91A 109.5
N4 C91 H91B 109.5
H91A C91 H91B 109.5
N4 C91 H91C 109.5
H91A C91 H91C 109.5
H91B C91 H91C 109.5
C93 C92 C96 108.0
C93 C92 Fe4 72.3(6)
C96 C92 Fe4 66.9(6)
C93 C92 H92 126.0
C96 C92 H92 126.0
Fe4 C92 H92 126.3
C94 C93 C92 108.0
C94 C93 Fe4 69.0(6)
C92 C93 Fe4 68.2(6)
C94 C93 H93 126.0
C92 C93 H93 126.0
Fe4 C93 H93 128.4
C93 C94 C95 108.0
C93 C94 Fe4 71.6(6)
C95 C94 Fe4 66.8(5)
C93 C94 H94 126.0
C95 C94 H94 126.0
Fe4 C94 H94 127.1
C94 C95 C96 108.0
C94 C95 Fe4 72.7(6)
C96 C95 Fe4 68.8(6)
C94 C95 H95 126.0
C96 C95 H95 126.0
Fe4 C95 H95 124.1
C95 C96 C92 108.0
C95 C96 Fe4 69.7(6)
C92 C96 Fe4 72.2(6)
C95 C96 H96 126.0
C92 C96 H96 126.0
Fe4 C96 H96 123.6
F2 P1 F6 93.3(14)
F2 P1 F5 90.1(14)
F6 P1 F5 176.0(15)
F2 P1 F1 91.8(11)
F6 P1 F1 93.9(12)
F5 P1 F1 88.1(11)
F2 P1 F3 89.9(9)
F6 P1 F3 88.0(11)
F5 P1 F3 89.9(9)
F1 P1 F3 177.4(8)
F2 P1 F4 173.7(12)
F6 P1 F4 84.7(14)
F5 P1 F4 91.7(12)
F1 P1 F4 94.3(10)
F3 P1 F4 84.0(10)
F12 P2 F7 91.3(9)
F12 P2 F8 93.0(11)
F7 P2 F8 89.0(8)
F12 P2 F11 176.6(11)
F7 P2 F11 90.8(9)
F8 P2 F11 89.7(12)
F12 P2 F10 87.9(9)
F7 P2 F10 91.5(8)
F8 P2 F10 178.9(12)
F11 P2 F10 89.3(11)
F12 P2 F9 90.8(8)
F7 P2 F9 177.8(9)
F8 P2 F9 91.1(7)
F11 P2 F9 87.0(9)
F10 P2 F9 88.5(8)

loop_
_geom_bond_atom_site_label_1
_geom_bond_atom_site_label_2
_geom_bond_distance
Fe1 C23 2.00(2)
Fe1 C2 2.015(15)
Fe1 C20 2.02(2)
Fe1 C5 2.040(16)
Fe1 C1 2.045(16)
Fe1 C21 2.06(2)
Fe1 C4 2.059(17)
Fe1 C24 2.06(2)
Fe1 C3 2.066(16)
Fe1 C22 2.09(2)
N1 C16 1.28(2)
N1 C17 1.38(2)
N1 C19 1.53(2)
C1 C5 1.44(2)
C1 C2 1.45(2)
C1 C6 1.46(2)
C2 C3 1.41(2)
C2 H2 0.9300
C3 C4 1.41(3)
C3 H3 0.9300
C4 C5 1.45(2)
C4 H4 0.9300
C5 H5 0.9300
C6 C7 1.36(2)
C6 C11 1.46(2)
C7 C8 1.38(2)
C7 H7 0.9300
C8 C9 1.38(3)
C8 H8 0.9300
C9 C10 1.41(2)
C9 C12 1.46(2)
C10 C11 1.36(2)
C10 H10 0.9300
C11 H11 0.9300
C12 C13 1.30(2)
C12 H12 0.9300
C13 C14 1.46(3)
C13 H13 0.9300
C14 C18 1.37(3)
C14 C15 1.44(3)
C15 C16 1.32(2)
C15 H15 0.9300
C16 H16 0.9300
C17 C18 1.39(2)
C17 H17 0.9300
C18 H18 0.9300
C19 H19A 0.9600
C19 H19B 0.9600
C19 H19C 0.9600
C20 C24 1.33(3)
C20 C21 1.37(3)
C20 H20 0.9300
C21 C22 1.37(3)
C21 H21 0.9300
C22 C23 1.44(3)
C22 H22 0.9300
C23 C24 1.45(3)
C23 H23 0.9300
C24 H24 0.9300
Fe2 C47 2.00(2)
Fe2 C44 2.01(2)
Fe2 C45 2.026(19)
Fe2 C26 2.029(15)
Fe2 C28 2.032(16)
Fe2 C25 2.041(15)
Fe2 C29 2.040(15)
Fe2 C27 2.049(15)
Fe2 C48 2.063(19)
Fe2 C46 2.061(18)
N2 C41 1.29(2)
N2 C40 1.36(2)
N2 C43 1.50(2)
C25 C29 1.44(2)
C25 C26 1.45(2)
C25 C30 1.48(2)
C26 C27 1.42(2)
C26 H26 0.9300
C27 C28 1.41(2)
C27 H27 0.9300
C28 C29 1.44(2)
C28 H28 0.9300
C29 H29 0.9300
C30 C35 1.37(2)
C30 C31 1.39(2)
C31 C32 1.39(2)
C31 H31 0.9300
C32 C33 1.41(3)
C32 H32 0.9300
C33 C34 1.36(3)
C33 C36 1.45(2)
C34 C35 1.39(2)
C34 H34 0.9300
C35 H35 0.9300
C36 C37 1.39(2)
C36 H36 0.9300
C37 C38 1.44(2)
C37 H37 0.9300
C38 C39 1.39(3)
C38 C42 1.41(2)
C39 C40 1.38(2)
C39 H39 0.9300
C40 H40 0.9300
C41 C42 1.40(2)
C41 H41 0.9300
C42 H42 0.9300
C43 H43A 0.9600
C43 H43B 0.9600
C43 H43C 0.9600
C44 C45 1.40(3)
C44 C48 1.49(3)
C44 H44 0.9300
C45 C46 1.35(3)
C45 H45 0.9300
C46 C47 1.40(3)
C46 H46 0.9300
C47 C48 1.36(3)
C47 H47 0.9300
C48 H48 0.9300
Fe3 C70 1.999(19)
Fe3 C68 2.006(18)
Fe3 C52 2.012(15)
Fe3 C50 2.022(16)
Fe3 C51 2.031(17)
Fe3 C49 2.036(16)
Fe3 C53 2.042(15)
Fe3 C71 2.044(19)
Fe3 C69 2.048(18)
Fe3 C72 2.07(2)
N3 C64 1.33(2)
N3 C65 1.35(2)
N3 C67 1.47(2)
C49 C53 1.38(2)
C49 C50 1.45(2)
C49 C54 1.50(2)
C50 C51 1.46(2)
C50 H50 0.9300
C51 C52 1.34(3)
C51 H51 0.9300
C52 C53 1.50(2)
C52 H52 0.9300
C53 H53 0.9300
C54 C55 1.39(2)
C54 C59 1.41(2)
C55 C56 1.35(2)
C55 H55 0.9300
C56 C57 1.35(2)
C56 H56 0.9300
C57 C58 1.40(2)
C57 C60 1.46(2)
C58 C59 1.40(2)
C58 H58 0.9300
C59 H59 0.9300
C60 C61 1.32(2)
C60 H60 0.9300
C61 C62 1.50(2)
C61 H61 0.9300
C62 C66 1.38(3)
C62 C63 1.42(2)
C63 C64 1.41(2)
C63 H63 0.9300
C64 H64 0.9300
C65 C66 1.33(2)
C65 H65 0.9300
C66 H66 0.9300
C67 H67A 0.9600
C67 H67B 0.9600
C67 H67C 0.9600
C68 C72 1.39(3)
C68 C69 1.40(3)
C68 H68 0.9300
C69 C70 1.34(3)
C69 H69 0.9300
C70 C71 1.35(3)
C70 H70 0.9300
C71 C72 1.44(3)
C71 H71 0.9300
C72 H72 0.9300
Fe4 C96 1.999(15)
Fe4 C95 2.012(14)
Fe4 C74 2.016(16)
Fe4 C77 2.028(15)
Fe4 C76 2.043(17)
Fe4 C73 2.051(16)
Fe4 C92 2.069(15)
Fe4 C75 2.077(16)
Fe4 C94 2.089(14)
Fe4 C93 2.124(14)
N4 C88 1.31(3)
N4 C89 1.34(2)
N4 C91 1.52(2)
C73 C74 1.42(2)
C73 C77 1.44(2)
C73 C78 1.48(2)
C74 C75 1.43(2)
C74 H74 0.9300
C75 C76 1.46(2)
C75 H75 0.9300
C76 C77 1.44(2)
C76 H76 0.9300
C77 H77 0.9300
C78 C83 1.38(2)
C78 C79 1.42(2)
C79 C80 1.35(2)
C79 H79 0.9300
C80 C81 1.42(2)
C80 H80 0.9300
C81 C82 1.39(2)
C81 C84 1.46(2)
C82 C83 1.37(2)
C82 H82 0.9300
C83 H83 0.9300
C84 C85 1.31(2)
C84 H84 0.9300
C85 C86 1.47(2)
C85 H85 0.9300
C86 C90 1.41(2)
C86 C87 1.42(2)
C87 C88 1.40(2)
C87 H87 0.9300
C88 H88 0.9300
C89 C90 1.34(2)
C89 H89 0.9300
C90 H90 0.9300
C91 H91A 0.9600
C91 H91B 0.9600
C91 H91C 0.9600
C92 C93 1.4200
C92 C96 1.4200
C92 H92 0.9300
C93 C94 1.4200
C93 H93 0.9300
C94 C95 1.4200
C94 H94 0.9300
C95 C96 1.4200
C95 H95 0.9300
C96 H96 0.9300
P1 F2 1.505(19)
P1 F6 1.52(2)
P1 F5 1.560(18)
P1 F1 1.582(14)
P1 F3 1.603(14)
P1 F4 1.637(18)
P2 F12 1.524(15)
P2 F7 1.559(14)
P2 F8 1.563(13)
P2 F11 1.589(18)
P2 F10 1.585(14)
P2 F9 1.603(13)

loop_
_geom_torsion_atom_site_label_1
_geom_torsion_atom_site_label_2
_geom_torsion_atom_site_label_3
_geom_torsion_atom_site_label_4
_geom_torsion
C23 Fe1 C1 C5 57(3)
C2 Fe1 C1 C5 -120.0(14)
C20 Fe1 C1 C5 121.2(11)
C21 Fe1 C1 C5 162.0(11)
C4 Fe1 C1 C5 -39.5(10)
C24 Fe1 C1 C5 82.4(12)
C3 Fe1 C1 C5 -82.6(10)
C22 Fe1 C1 C5 -173.2(18)
C23 Fe1 C1 C2 178(2)
C20 Fe1 C1 C2 -118.8(11)
C5 Fe1 C1 C2 120.0(14)
C21 Fe1 C1 C2 -78.0(12)
C4 Fe1 C1 C2 80.5(10)
C24 Fe1 C1 C2 -157.6(11)
C3 Fe1 C1 C2 37.4(10)
C22 Fe1 C1 C2 -53(2)
C23 Fe1 C1 C6 -62(3)
C2 Fe1 C1 C6 120.8(17)
C20 Fe1 C1 C6 2.0(16)
C5 Fe1 C1 C6 -119.1(17)
C21 Fe1 C1 C6 42.9(17)
C4 Fe1 C1 C6 -158.6(15)
C24 Fe1 C1 C6 -36.8(17)
C3 Fe1 C1 C6 158.3(15)
C22 Fe1 C1 C6 68(2)
C5 C1 C2 C3 -3.6(18)
C6 C1 C2 C3 -177.2(15)
Fe1 C1 C2 C3 -61.6(11)
C5 C1 C2 Fe1 58.0(11)
C6 C1 C2 Fe1 -115.5(17)
C23 Fe1 C2 C3 -59(2)
C20 Fe1 C2 C3 -161.4(11)
C5 Fe1 C2 C3 81.4(10)
C1 Fe1 C2 C3 118.8(14)
C21 Fe1 C2 C3 -122.9(12)
C4 Fe1 C2 C3 37.1(10)
C24 Fe1 C2 C3 170.9(19)
C22 Fe1 C2 C3 -84.9(13)
C23 Fe1 C2 C1 -178(2)
C20 Fe1 C2 C1 79.8(12)
C5 Fe1 C2 C1 -37.5(9)
C21 Fe1 C2 C1 118.3(11)
C4 Fe1 C2 C1 -81.8(10)
C24 Fe1 C2 C1 52(2)
C3 Fe1 C2 C1 -118.8(14)
C22 Fe1 C2 C1 156.3(11)
C1 C2 C3 C4 2.0(18)
Fe1 C2 C3 C4 -58.6(12)
C1 C2 C3 Fe1 60.7(11)
C23 Fe1 C3 C2 156.9(12)
C20 Fe1 C3 C2 45(2)
C5 Fe1 C3 C2 -83.1(10)
C1 Fe1 C3 C2 -38.7(10)
C21 Fe1 C3 C2 73.2(13)
C4 Fe1 C3 C2 -119.7(14)
C24 Fe1 C3 C2 -167(3)
C22 Fe1 C3 C2 113.8(12)
C23 Fe1 C3 C4 -83.4(13)
C2 Fe1 C3 C4 119.7(14)
C20 Fe1 C3 C4 164.3(19)
C5 Fe1 C3 C4 36.7(9)
C1 Fe1 C3 C4 81.0(10)
C21 Fe1 C3 C4 -167.0(11)
C24 Fe1 C3 C4 -47(3)
C22 Fe1 C3 C4 -126.4(11)
C2 C3 C4 C5 0.3(19)
Fe1 C3 C4 C5 -57.2(12)
C2 C3 C4 Fe1 57.5(11)
C23 Fe1 C4 C3 119.0(12)
C2 Fe1 C4 C3 -37.4(10)
C20 Fe1 C4 C3 -161(2)
C5 Fe1 C4 C3 -122.1(14)
C1 Fe1 C4 C3 -82.5(10)
C21 Fe1 C4 C3 33(3)
C24 Fe1 C4 C3 164.9(12)
C22 Fe1 C4 C3 74.0(14)
C23 Fe1 C4 C5 -119.0(12)
C2 Fe1 C4 C5 84.7(10)
C20 Fe1 C4 C5 -39(3)
C1 Fe1 C4 C5 39.6(9)
C21 Fe1 C4 C5 155(2)
C24 Fe1 C4 C5 -73.0(13)
C3 Fe1 C4 C5 122.1(14)
C22 Fe1 C4 C5 -163.9(11)
C2 C1 C5 C4 3.7(17)
C6 C1 C5 C4 177.4(15)
Fe1 C1 C5 C4 61.0(11)
C2 C1 C5 Fe1 -57.3(11)
C6 C1 C5 Fe1 116.4(16)
C3 C4 C5 C1 -2.5(18)
Fe1 C4 C5 C1 -60.6(10)
C3 C4 C5 Fe1 58.1(12)
C23 Fe1 C5 C1 -159.3(12)
C2 Fe1 C5 C1 37.8(9)
C20 Fe1 C5 C1 -77.6(12)
C21 Fe1 C5 C1 -42(2)
C4 Fe1 C5 C1 116.4(13)
C24 Fe1 C5 C1 -116.3(11)
C3 Fe1 C5 C1 80.9(10)
C22 Fe1 C5 C1 169(3)
C23 Fe1 C5 C4 84.3(13)
C2 Fe1 C5 C4 -78.6(10)
C20 Fe1 C5 C4 166.0(11)
C1 Fe1 C5 C4 -116.4(13)
C21 Fe1 C5 C4 -158(2)
C24 Fe1 C5 C4 127.3(11)
C3 Fe1 C5 C4 -35.5(10)
C22 Fe1 C5 C4 53(3)
C5 C1 C6 C7 -2(3)
C2 C1 C6 C7 170.2(18)
Fe1 C1 C6 C7 84(2)
C5 C1 C6 C11 177.3(16)
C2 C1 C6 C11 -10(3)
Fe1 C1 C6 C11 -96.3(17)
C1 C6 C7 C8 179.9(19)
C11 C6 C7 C8 0(3)
C6 C7 C8 C9 3(3)
C7 C8 C9 C10 -3(3)
C7 C8 C9 C12 178.0(19)
C8 C9 C10 C11 0(3)
C12 C9 C10 C11 178.7(18)
C9 C10 C11 C6 4(3)
C7 C6 C11 C10 -4(3)
C1 C6 C11 C10 176.8(17)
C8 C9 C12 C13 -2(3)
C10 C9 C12 C13 179(2)
C9 C12 C13 C14 -178.6(19)
C12 C13 C14 C18 6(4)
C12 C13 C14 C15 -172(2)
C18 C14 C15 C16 -1(3)
C13 C14 C15 C16 177.6(18)
C17 N1 C16 C15 -3(3)
C19 N1 C16 C15 -179.1(17)
C14 C15 C16 N1 4(3)
C16 N1 C17 C18 -1(3)
C19 N1 C17 C18 175.7(15)
C15 C14 C18 C17 -3(3)
C13 C14 C18 C17 179(2)
N1 C17 C18 C14 4(3)
C23 Fe1 C20 C24 42.0(15)
C2 Fe1 C20 C24 -161.6(14)
C5 Fe1 C20 C24 -76.0(16)
C1 Fe1 C20 C24 -118.4(15)
C21 Fe1 C20 C24 126(2)
C4 Fe1 C20 C24 -46(3)
C3 Fe1 C20 C24 166.2(18)
C22 Fe1 C20 C24 87.7(16)
C23 Fe1 C20 C21 -84.1(16)
C2 Fe1 C20 C21 72.4(15)
C5 Fe1 C20 C21 158.0(13)
C1 Fe1 C20 C21 115.6(14)
C4 Fe1 C20 C21 -172(2)
C24 Fe1 C20 C21 -126(2)
C3 Fe1 C20 C21 40(3)
C22 Fe1 C20 C21 -38.3(14)
C24 C20 C21 C22 3(2)
Fe1 C20 C21 C22 62.9(14)
C24 C20 C21 Fe1 -59.5(16)
C23 Fe1 C21 C20 78.0(15)
C2 Fe1 C21 C20 -123.2(13)
C5 Fe1 C21 C20 -51(3)
C1 Fe1 C21 C20 -81.1(15)
C4 Fe1 C21 C20 173.1(19)
C24 Fe1 C21 C20 32.5(14)
C3 Fe1 C21 C20 -162.9(12)
C22 Fe1 C21 C20 116(2)
C23 Fe1 C21 C22 -38.0(15)
C2 Fe1 C21 C22 120.8(14)
C20 Fe1 C21 C22 -116(2)
C5 Fe1 C21 C22 -166.9(18)
C1 Fe1 C21 C22 162.9(13)
C4 Fe1 C21 C22 57(3)
C24 Fe1 C21 C22 -83.5(16)
C3 Fe1 C21 C22 81.1(16)
C20 C21 C22 C23 -5(2)
Fe1 C21 C22 C23 55.4(13)
C20 C21 C22 Fe1 -60.8(13)
C23 Fe1 C22 C21 120(2)
C2 Fe1 C22 C21 -74.0(16)
C20 Fe1 C22 C21 39.2(15)
C5 Fe1 C22 C21 160(3)
C1 Fe1 C22 C21 -36(3)
C4 Fe1 C22 C21 -157.9(14)
C24 Fe1 C22 C21 80.3(16)
C3 Fe1 C22 C21 -117.1(15)
C2 Fe1 C22 C23 165.7(12)
C20 Fe1 C22 C23 -81.1(15)
C5 Fe1 C22 C23 40(4)
C1 Fe1 C22 C23 -156.4(17)
C21 Fe1 C22 C23 -120(2)
C4 Fe1 C22 C23 81.8(16)
C24 Fe1 C22 C23 -40.0(13)
C3 Fe1 C22 C23 122.6(13)
C21 C22 C23 C24 6(2)
Fe1 C22 C23 C24 63.2(13)
C21 C22 C23 Fe1 -57.6(13)
C2 Fe1 C23 C22 -35(3)
C20 Fe1 C23 C22 78.5(15)
C5 Fe1 C23 C22 -167.4(12)
C1 Fe1 C23 C22 149(2)
C21 Fe1 C23 C22 35.5(13)
C4 Fe1 C23 C22 -122.0(13)
C24 Fe1 C23 C22 116.4(19)
C3 Fe1 C23 C22 -78.2(15)
C2 Fe1 C23 C24 -152(2)
C20 Fe1 C23 C24 -37.9(13)
C5 Fe1 C23 C24 76.2(15)
C1 Fe1 C23 C24 33(3)
C21 Fe1 C23 C24 -80.9(15)
C4 Fe1 C23 C24 121.6(13)
C3 Fe1 C23 C24 165.4(12)
C22 Fe1 C23 C24 -116.4(19)
C21 C20 C24 C23 0(2)
Fe1 C20 C24 C23 -58.8(12)
C21 C20 C24 Fe1 58.9(16)
C22 C23 C24 C20 -3(2)
Fe1 C23 C24 C20 60.7(13)
C22 C23 C24 Fe1 -64.1(13)
C23 Fe1 C24 C20 -115(2)
C2 Fe1 C24 C20 40(3)
C5 Fe1 C24 C20 121.3(14)
C1 Fe1 C24 C20 77.8(16)
C21 Fe1 C24 C20 -33.7(15)
C4 Fe1 C24 C20 162.8(13)
C3 Fe1 C24 C20 -161(3)
C22 Fe1 C24 C20 -75.3(16)
C2 Fe1 C24 C23 154.8(18)
C20 Fe1 C24 C23 115(2)
C5 Fe1 C24 C23 -124.2(13)
C1 Fe1 C24 C23 -167.6(12)
C21 Fe1 C24 C23 80.9(14)
C4 Fe1 C24 C23 -82.6(15)
C3 Fe1 C24 C23 -46(3)
C22 Fe1 C24 C23 39.3(13)
C47 Fe2 C25 C29 -82.5(12)
C44 Fe2 C25 C29 -166.4(11)
C45 Fe2 C25 C29 165(3)
C26 Fe2 C25 C29 118.9(12)
C28 Fe2 C25 C29 38.7(9)
C27 Fe2 C25 C29 82.0(10)
C48 Fe2 C25 C29 -123.4(10)
C46 Fe2 C25 C29 -51.8(19)
C47 Fe2 C25 C26 158.7(11)
C44 Fe2 C25 C26 74.8(12)
C45 Fe2 C25 C26 46(3)
C28 Fe2 C25 C26 -80.2(10)
C29 Fe2 C25 C26 -118.9(12)
C27 Fe2 C25 C26 -36.9(9)
C48 Fe2 C25 C26 117.7(10)
C46 Fe2 C25 C26 -170.7(15)
C47 Fe2 C25 C30 37.2(18)
C44 Fe2 C25 C30 -46.7(19)
C45 Fe2 C25 C30 -75(3)
C26 Fe2 C25 C30 -121.4(19)
C28 Fe2 C25 C30 158.4(17)
C29 Fe2 C25 C30 119.7(19)
C27 Fe2 C25 C30 -158.3(17)
C48 Fe2 C25 C30 -3.7(17)
C46 Fe2 C25 C30 68(2)
C29 C25 C26 C27 0.3(15)
C30 C25 C26 C27 -179.9(13)
Fe2 C25 C26 C27 59.3(10)
C29 C25 C26 Fe2 -59.0(10)
C30 C25 C26 Fe2 120.8(15)
C47 Fe2 C26 C27 -167.9(17)
C44 Fe2 C26 C27 113.2(11)
C45 Fe2 C26 C27 72.2(13)
C28 Fe2 C26 C27 -37.9(9)
C25 Fe2 C26 C27 -120.5(13)
C29 Fe2 C26 C27 -82.5(10)
C48 Fe2 C26 C27 158.8(10)
C46 Fe2 C26 C27 45(3)
C47 Fe2 C26 C25 -47(2)
C44 Fe2 C26 C25 -126.4(10)
C45 Fe2 C26 C25 -167.3(10)
C28 Fe2 C26 C25 82.6(10)
C29 Fe2 C26 C25 38.0(9)
C27 Fe2 C26 C25 120.5(13)
C48 Fe2 C26 C25 -80.7(11)
C46 Fe2 C26 C25 165(3)
C25 C26 C27 C28 0.2(16)
Fe2 C26 C27 C28 59.0(11)
C25 C26 C27 Fe2 -58.8(10)
C47 Fe2 C27 C28 42(3)
C44 Fe2 C27 C28 156.4(11)
C45 Fe2 C27 C28 113.7(11)
C26 Fe2 C27 C28 -118.6(13)
C25 Fe2 C27 C28 -80.9(10)
C29 Fe2 C27 C28 -36.8(10)
C48 Fe2 C27 C28 -167.7(15)
C46 Fe2 C27 C28 75.5(13)
C47 Fe2 C27 C26 161(3)
C44 Fe2 C27 C26 -85.0(12)
C45 Fe2 C27 C26 -127.7(11)
C28 Fe2 C27 C26 118.6(13)
C25 Fe2 C27 C26 37.7(9)
C29 Fe2 C27 C26 81.8(10)
C48 Fe2 C27 C26 -49(2)
C46 Fe2 C27 C26 -165.9(11)
C26 C27 C28 C29 -0.6(18)
Fe2 C27 C28 C29 58.2(11)
C26 C27 C28 Fe2 -58.8(10)
C47 Fe2 C28 C27 -166.3(10)
C44 Fe2 C28 C27 -50(2)
C45 Fe2 C28 C27 -83.9(12)
C26 Fe2 C28 C27 38.2(9)
C25 Fe2 C28 C27 83.3(10)
C29 Fe2 C28 C27 121.8(14)
C48 Fe2 C28 C27 163(2)
C46 Fe2 C28 C27 -124.8(11)
C47 Fe2 C28 C29 71.9(12)
C44 Fe2 C28 C29 -171.6(17)
C45 Fe2 C28 C29 154.3(11)
C26 Fe2 C28 C29 -83.5(10)
C25 Fe2 C28 C29 -38.5(10)
C27 Fe2 C28 C29 -121.8(14)
C48 Fe2 C28 C29 41(3)
C46 Fe2 C28 C29 113.5(11)
C26 C25 C29 C28 -0.7(15)
C30 C25 C29 C28 179.6(14)
Fe2 C25 C29 C28 -59.2(10)
C26 C25 C29 Fe2 58.5(9)
C30 C25 C29 Fe2 -121.3(14)
C27 C28 C29 C25 0.8(17)
Fe2 C28 C29 C25 59.5(10)
C27 C28 C29 Fe2 -58.7(11)
C47 Fe2 C29 C25 114.6(10)
C44 Fe2 C29 C25 47(4)
C45 Fe2 C29 C25 -172.4(15)
C26 Fe2 C29 C25 -38.6(9)
C28 Fe2 C29 C25 -118.2(14)
C27 Fe2 C29 C25 -82.2(10)
C48 Fe2 C29 C25 75.6(12)
C46 Fe2 C29 C25 156.3(9)
C47 Fe2 C29 C28 -127.3(11)
C44 Fe2 C29 C28 165(3)
C45 Fe2 C29 C28 -54(2)
C26 Fe2 C29 C28 79.6(10)
C25 Fe2 C29 C28 118.2(14)
C27 Fe2 C29 C28 36.0(10)
C48 Fe2 C29 C28 -166.2(11)
C46 Fe2 C29 C28 -85.5(12)
C29 C25 C30 C35 170.4(15)
C26 C25 C30 C35 -9(2)
Fe2 C25 C30 C35 81(2)
C29 C25 C30 C31 -7(2)
C26 C25 C30 C31 172.9(14)
Fe2 C25 C30 C31 -97.1(17)
C35 C30 C31 C32 2(2)
C25 C30 C31 C32 179.8(14)
C30 C31 C32 C33 -4(2)
C31 C32 C33 C34 4(2)
C31 C32 C33 C36 -175.8(14)
C32 C33 C34 C35 -3(3)
C36 C33 C34 C35 177.3(15)
C31 C30 C35 C34 0(2)
C25 C30 C35 C34 -178.2(15)
C33 C34 C35 C30 1(3)
C34 C33 C36 C37 -176.5(15)
C32 C33 C36 C37 4(2)
C33 C36 C37 C38 176.6(15)
C36 C37 C38 C39 178.5(14)
C36 C37 C38 C42 3(2)
C42 C38 C39 C40 -3(2)
C37 C38 C39 C40 -178.4(14)
C41 N2 C40 C39 -2(2)
C43 N2 C40 C39 178.2(13)
C38 C39 C40 N2 3(2)
C40 N2 C41 C42 2(2)
C43 N2 C41 C42 -178.5(14)
N2 C41 C42 C38 -2(2)
C39 C38 C42 C41 2(2)
C37 C38 C42 C41 177.7(13)
C47 Fe2 C44 C45 80.3(13)
C26 Fe2 C44 C45 -127.0(12)
C28 Fe2 C44 C45 -49(2)
C25 Fe2 C44 C45 -169.8(11)
C29 Fe2 C44 C45 153(3)
C27 Fe2 C44 C45 -83.7(14)
C48 Fe2 C44 C45 117.1(17)
C46 Fe2 C44 C45 36.5(12)
C47 Fe2 C44 C48 -36.8(11)
C45 Fe2 C44 C48 -117.1(17)
C26 Fe2 C44 C48 115.9(12)
C28 Fe2 C44 C48 -166.3(15)
C25 Fe2 C44 C48 73.2(14)
C29 Fe2 C44 C48 36(4)
C27 Fe2 C44 C48 159.3(11)
C46 Fe2 C44 C48 -80.6(13)
C48 C44 C45 C46 -1(2)
Fe2 C44 C45 C46 -61.7(14)
C48 C44 C45 Fe2 61.1(12)
C47 Fe2 C45 C46 36.1(12)
C44 Fe2 C45 C46 118.9(18)
C26 Fe2 C45 C46 -168.0(11)
C28 Fe2 C45 C46 -84.5(13)
C25 Fe2 C45 C46 155(3)
C29 Fe2 C45 C46 -47(2)
C27 Fe2 C45 C46 -127.1(12)
C48 Fe2 C45 C46 78.4(13)
C47 Fe2 C45 C44 -82.8(14)
C26 Fe2 C45 C44 73.2(14)
C28 Fe2 C45 C44 156.6(12)
C25 Fe2 C45 C44 36(3)
C29 Fe2 C45 C44 -165.6(15)
C27 Fe2 C45 C44 114.0(12)
C48 Fe2 C45 C44 -40.5(13)
C46 Fe2 C45 C44 -118.9(18)
C44 C45 C46 C47 4(2)
Fe2 C45 C46 C47 -55.4(13)
C44 C45 C46 Fe2 59.8(13)
C47 Fe2 C46 C45 -122.7(19)
C44 Fe2 C46 C45 -38.4(12)
C26 Fe2 C46 C45 36(3)
C28 Fe2 C46 C45 112.7(13)
C25 Fe2 C46 C45 -166.6(15)
C29 Fe2 C46 C45 156.9(12)
C27 Fe2 C46 C45 71.1(15)
C48 Fe2 C46 C45 -85.4(14)
C44 Fe2 C46 C47 84.3(14)
C45 Fe2 C46 C47 122.7(19)
C26 Fe2 C46 C47 159(2)
C28 Fe2 C46 C47 -124.7(13)
C25 Fe2 C46 C47 -44(2)
C29 Fe2 C46 C47 -80.4(14)
C27 Fe2 C46 C47 -166.3(12)
C48 Fe2 C46 C47 37.3(13)
C45 C46 C47 C48 -7(2)
Fe2 C46 C47 C48 -63.6(14)
C45 C46 C47 Fe2 56.6(14)
C44 Fe2 C47 C48 40.2(12)
C45 Fe2 C47 C48 84.0(13)
C26 Fe2 C47 C48 -48(2)
C28 Fe2 C47 C48 -166.0(10)
C25 Fe2 C47 C48 -82.1(13)
C29 Fe2 C47 C48 -125.0(11)
C27 Fe2 C47 C48 161(2)
C46 Fe2 C47 C48 118.4(18)
C44 Fe2 C47 C46 -78.2(14)
C45 Fe2 C47 C46 -34.5(13)
C26 Fe2 C47 C46 -166.6(16)
C28 Fe2 C47 C46 75.6(14)
C25 Fe2 C47 C46 159.5(12)
C29 Fe2 C47 C46 116.6(13)
C27 Fe2 C47 C46 43(3)
C48 Fe2 C47 C46 -118.4(18)
C46 C47 C48 C44 6(2)
Fe2 C47 C48 C44 -56.9(12)
C46 C47 C48 Fe2 63.1(13)
C45 C44 C48 C47 -4(2)
Fe2 C44 C48 C47 57.6(12)
C45 C44 C48 Fe2 -61.1(13)
C44 Fe2 C48 C47 -118.1(16)
C45 Fe2 C48 C47 -79.9(13)
C26 Fe2 C48 C47 157.8(11)
C28 Fe2 C48 C47 41(3)
C25 Fe2 C48 C47 114.3(12)
C29 Fe2 C48 C47 72.4(13)
C27 Fe2 C48 C47 -167.1(15)
C46 Fe2 C48 C47 -38.3(12)
C47 Fe2 C48 C44 118.1(16)
C45 Fe2 C48 C44 38.2(12)
C26 Fe2 C48 C44 -84.1(13)
C28 Fe2 C48 C44 159(2)
C25 Fe2 C48 C44 -127.6(12)
C29 Fe2 C48 C44 -169.5(12)
C27 Fe2 C48 C44 -49(2)
C46 Fe2 C48 C44 79.8(13)
C70 Fe3 C49 C53 -173(2)
C68 Fe3 C49 C53 119.1(12)
C52 Fe3 C49 C53 -40.9(11)
C50 Fe3 C49 C53 -121.3(14)
C51 Fe3 C49 C53 -82.4(11)
C71 Fe3 C49 C53 48(3)
C69 Fe3 C49 C53 160.4(12)
C72 Fe3 C49 C53 78.4(13)
C70 Fe3 C49 C50 -52(2)
C68 Fe3 C49 C50 -119.6(11)
C52 Fe3 C49 C50 80.4(10)
C51 Fe3 C49 C50 38.9(9)
C53 Fe3 C49 C50 121.3(14)
C71 Fe3 C49 C50 169(2)
C69 Fe3 C49 C50 -78.3(13)
C72 Fe3 C49 C50 -160.3(11)
C70 Fe3 C49 C54 66(3)
C68 Fe3 C49 C54 -1.7(18)
C52 Fe3 C49 C54 -161.6(17)
C50 Fe3 C49 C54 117.9(18)
C51 Fe3 C49 C54 156.8(17)
C53 Fe3 C49 C54 -121(2)
C71 Fe3 C49 C54 -73(3)
C69 Fe3 C49 C54 39.6(19)
C72 Fe3 C49 C54 -42.3(18)
C53 C49 C50 C51 -0.8(17)
C54 C49 C50 C51 -176.6(14)
Fe3 C49 C50 C51 -59.5(10)
C53 C49 C50 Fe3 58.6(11)
C54 C49 C50 Fe3 -117.1(15)
C70 Fe3 C50 C49 159.3(10)
C68 Fe3 C50 C49 79.1(12)
C52 Fe3 C50 C49 -82.3(10)
C51 Fe3 C50 C49 -118.3(13)
C53 Fe3 C50 C49 -35.6(9)
C71 Fe3 C50 C49 -171.0(19)
C69 Fe3 C50 C49 120.3(10)
C72 Fe3 C50 C49 51(3)
C70 Fe3 C50 C51 -82.4(12)
C68 Fe3 C50 C51 -162.6(11)
C52 Fe3 C50 C51 36.0(10)
C49 Fe3 C50 C51 118.3(13)
C53 Fe3 C50 C51 82.7(10)
C71 Fe3 C50 C51 -53(2)
C69 Fe3 C50 C51 -121.4(11)
C72 Fe3 C50 C51 170(2)
C49 C50 C51 C52 0.6(17)
Fe3 C50 C51 C52 -59.1(11)
C49 C50 C51 Fe3 59.7(11)
C70 Fe3 C51 C52 -122.7(11)
C68 Fe3 C51 C52 165(2)
C50 Fe3 C51 C52 119.5(13)
C49 Fe3 C51 C52 80.8(10)
C53 Fe3 C51 C52 38.6(9)
C71 Fe3 C51 C52 -81.8(13)
C69 Fe3 C51 C52 -162.9(10)
C72 Fe3 C51 C52 -50(3)
C70 Fe3 C51 C50 117.8(11)
C68 Fe3 C51 C50 46(2)
C52 Fe3 C51 C50 -119.5(13)
C49 Fe3 C51 C50 -38.6(9)
C53 Fe3 C51 C50 -80.9(10)
C71 Fe3 C51 C50 158.7(11)
C69 Fe3 C51 C50 77.7(12)
C72 Fe3 C51 C50 -170(2)
C50 C51 C52 C53 -0.2(17)
Fe3 C51 C52 C53 -58.5(10)
C50 C51 C52 Fe3 58.3(11)
C70 Fe3 C52 C51 76.1(13)
C68 Fe3 C52 C51 -165(2)
C50 Fe3 C52 C51 -39.0(9)
C49 Fe3 C52 C51 -84.0(10)
C53 Fe3 C52 C51 -121.4(13)
C71 Fe3 C52 C51 116.8(12)
C69 Fe3 C52 C51 41(2)
C72 Fe3 C52 C51 159.8(11)
C70 Fe3 C52 C53 -162.5(11)
C68 Fe3 C52 C53 -43(3)
C50 Fe3 C52 C53 82.4(10)
C51 Fe3 C52 C53 121.4(13)
C49 Fe3 C52 C53 37.4(9)
C71 Fe3 C52 C53 -121.9(11)
C69 Fe3 C52 C53 163(2)
C72 Fe3 C52 C53 -78.8(12)
C50 C49 C53 C52 0.7(17)
C54 C49 C53 C52 176.3(14)
Fe3 C49 C53 C52 58.2(9)
C50 C49 C53 Fe3 -57.5(11)
C54 C49 C53 Fe3 118.1(16)
C51 C52 C53 C49 -0.3(17)
Fe3 C52 C53 C49 -60.0(10)
C51 C52 C53 Fe3 59.7(12)
C70 Fe3 C53 C49 172(3)
C68 Fe3 C53 C49 -78.2(13)
C52 Fe3 C53 C49 117.2(14)
C50 Fe3 C53 C49 37.5(10)
C51 Fe3 C53 C49 82.5(11)
C71 Fe3 C53 C49 -162.1(12)
C69 Fe3 C53 C49 -46(3)
C72 Fe3 C53 C49 -120.1(11)
C70 Fe3 C53 C52 54(3)
C68 Fe3 C53 C52 164.6(11)
C50 Fe3 C53 C52 -79.8(10)
C51 Fe3 C53 C52 -34.7(9)
C49 Fe3 C53 C52 -117.2(14)
C71 Fe3 C53 C52 80.6(13)
C69 Fe3 C53 C52 -163(2)
C72 Fe3 C53 C52 122.7(11)
C53 C49 C54 C55 -6(2)
C50 C49 C54 C55 169.5(15)
Fe3 C49 C54 C55 83.7(18)
C53 C49 C54 C59 177.6(15)
C50 C49 C54 C59 -7(2)
Fe3 C49 C54 C59 -93.2(18)
C59 C54 C55 C56 -3(2)
C49 C54 C55 C56 -179.7(15)
C54 C55 C56 C57 5(3)
C55 C56 C57 C58 -5(3)
C55 C56 C57 C60 177.0(16)
C56 C57 C58 C59 4(2)
C60 C57 C58 C59 -177.9(15)
C57 C58 C59 C54 -3(2)
C55 C54 C59 C58 2(2)
C49 C54 C59 C58 178.9(14)
C56 C57 C60 C61 -176.5(16)
C58 C57 C60 C61 6(2)
C57 C60 C61 C62 -178.9(14)
C60 C61 C62 C66 174.1(14)
C60 C61 C62 C63 -7(2)
C66 C62 C63 C64 -2(2)
C61 C62 C63 C64 179.3(12)
C65 N3 C64 C63 3(2)
C67 N3 C64 C63 -177.0(13)
C62 C63 C64 N3 -1(2)
C64 N3 C65 C66 -3(2)
C67 N3 C65 C66 177.2(15)
N3 C65 C66 C62 0(2)
C63 C62 C66 C65 2(2)
C61 C62 C66 C65 -179.1(15)
C70 Fe3 C68 C72 80.9(15)
C52 Fe3 C68 C72 -48(3)
C50 Fe3 C68 C72 -164.7(13)
C51 Fe3 C68 C72 161(2)
C49 Fe3 C68 C72 -121.6(14)
C53 Fe3 C68 C72 -81.0(15)
C71 Fe3 C68 C72 38.5(15)
C69 Fe3 C68 C72 117.8(19)
C70 Fe3 C68 C69 -36.9(13)
C52 Fe3 C68 C69 -165.4(19)
C50 Fe3 C68 C69 77.5(14)
C51 Fe3 C68 C69 43(3)
C49 Fe3 C68 C69 120.6(13)
C53 Fe3 C68 C69 161.2(12)
C71 Fe3 C68 C69 -79.4(15)
C72 Fe3 C68 C69 -117.8(19)
C72 C68 C69 C70 -4(2)
Fe3 C68 C69 C70 58.6(12)
C72 C68 C69 Fe3 -63.0(13)
C68 Fe3 C69 C70 -118(2)
C52 Fe3 C69 C70 49(3)
C50 Fe3 C69 C70 121.4(15)
C51 Fe3 C69 C70 78.3(17)
C49 Fe3 C69 C70 164.3(14)
C53 Fe3 C69 C70 -162.7(19)
C71 Fe3 C69 C70 -35.4(15)
C72 Fe3 C69 C70 -80.1(16)
C70 Fe3 C69 C68 118(2)
C52 Fe3 C69 C68 167.1(18)
C50 Fe3 C69 C68 -120.3(13)
C51 Fe3 C69 C68 -163.4(12)
C49 Fe3 C69 C68 -77.4(15)
C53 Fe3 C69 C68 -44(3)
C71 Fe3 C69 C68 82.9(15)
C72 Fe3 C69 C68 38.1(13)
C68 C69 C70 C71 3(2)
Fe3 C69 C70 C71 61.2(14)
C68 C69 C70 Fe3 -58.3(12)
C68 Fe3 C70 C69 38.6(15)
C52 Fe3 C70 C69 -159.9(14)
C50 Fe3 C70 C69 -75.4(17)
C51 Fe3 C70 C69 -120.0(15)
C49 Fe3 C70 C69 -37(3)
C53 Fe3 C70 C69 157(2)
C71 Fe3 C70 C69 122(2)
C72 Fe3 C70 C69 82.4(16)
C68 Fe3 C70 C71 -83.9(16)
C52 Fe3 C70 C71 77.7(16)
C50 Fe3 C70 C71 162.2(13)
C51 Fe3 C70 C71 117.6(14)
C49 Fe3 C70 C71 -159.4(19)
C53 Fe3 C70 C71 35(3)
C69 Fe3 C70 C71 -122(2)
C72 Fe3 C70 C71 -40.0(13)
C69 C70 C71 C72 0(2)
Fe3 C70 C71 C72 61.1(13)
C69 C70 C71 Fe3 -61.5(14)
C68 Fe3 C71 C70 78.8(15)
C52 Fe3 C71 C70 -121.7(13)
C50 Fe3 C71 C70 -42(3)
C51 Fe3 C71 C70 -80.6(15)
C49 Fe3 C71 C70 156(2)
C53 Fe3 C71 C70 -167.7(12)
C69 Fe3 C71 C70 35.0(14)
C72 Fe3 C71 C70 116.4(19)
C70 Fe3 C71 C72 -116.4(19)
C68 Fe3 C71 C72 -37.5(14)
C52 Fe3 C71 C72 121.9(13)
C50 Fe3 C71 C72 -158.1(18)
C51 Fe3 C71 C72 163.0(12)
C49 Fe3 C71 C72 40(3)
C53 Fe3 C71 C72 75.9(15)
C69 Fe3 C71 C72 -81.4(15)
C69 C68 C72 C71 4(2)
Fe3 C68 C72 C71 -58.3(13)
C69 C68 C72 Fe3 62.5(13)
C70 C71 C72 C68 -2(2)
Fe3 C71 C72 C68 57.7(13)
C70 C71 C72 Fe3 -60.0(12)
C70 Fe3 C72 C68 -80.6(15)
C52 Fe3 C72 C68 162.5(12)
C50 Fe3 C72 C68 38(3)
C51 Fe3 C72 C68 -161(2)
C49 Fe3 C72 C68 76.3(16)
C53 Fe3 C72 C68 117.3(14)
C71 Fe3 C72 C68 -119(2)
C69 Fe3 C72 C68 -38.4(13)
C70 Fe3 C72 C71 38.0(13)
C68 Fe3 C72 C71 119(2)
C52 Fe3 C72 C71 -78.9(16)
C50 Fe3 C72 C71 157(2)
C51 Fe3 C72 C71 -43(3)
C49 Fe3 C72 C71 -165.1(12)
C53 Fe3 C72 C71 -124.1(13)
C69 Fe3 C72 C71 80.2(15)
C96 Fe4 C73 C74 108.4(11)
C95 Fe4 C73 C74 68.8(13)
C77 Fe4 C73 C74 -120.1(13)
C76 Fe4 C73 C74 -81.2(10)
C92 Fe4 C73 C74 152.4(10)
C75 Fe4 C73 C74 -36.8(9)
C94 Fe4 C73 C74 43(10)
C93 Fe4 C73 C74 -172.2(10)
C96 Fe4 C73 C77 -131.5(11)
C95 Fe4 C73 C77 -171.1(10)
C74 Fe4 C73 C77 120.1(13)
C76 Fe4 C73 C77 38.9(9)
C92 Fe4 C73 C77 -87.4(11)
C75 Fe4 C73 C77 83.3(10)
C94 Fe4 C73 C77 163(9)
C93 Fe4 C73 C77 -52.1(14)
C96 Fe4 C73 C78 -11.5(14)
C95 Fe4 C73 C78 -51.1(16)
C74 Fe4 C73 C78 -119.9(15)
C77 Fe4 C73 C78 120.0(16)
C76 Fe4 C73 C78 158.9(14)
C92 Fe4 C73 C78 32.5(14)
C75 Fe4 C73 C78 -156.7(13)
C94 Fe4 C73 C78 -77(10)
C93 Fe4 C73 C78 67.9(16)
C77 C73 C74 C75 3.3(18)
C78 C73 C74 C75 176.9(14)
Fe4 C73 C74 C75 60.8(12)
C77 C73 C74 Fe4 -57.5(10)
C78 C73 C74 Fe4 116.1(15)
C96 Fe4 C74 C73 -90.0(11)
C95 Fe4 C74 C73 -135.6(10)
C77 Fe4 C74 C73 37.5(9)
C76 Fe4 C74 C73 82.2(10)
C92 Fe4 C74 C73 -50.8(16)
C75 Fe4 C74 C73 121.1(14)
C94 Fe4 C74 C73 -176.3(9)
C93 Fe4 C74 C73 136(5)
C96 Fe4 C74 C75 148.9(11)
C95 Fe4 C74 C75 103.3(12)
C77 Fe4 C74 C75 -83.6(10)
C76 Fe4 C74 C75 -38.9(10)
C73 Fe4 C74 C75 -121.1(14)
C92 Fe4 C74 C75 -171.9(12)
C94 Fe4 C74 C75 62.6(14)
C93 Fe4 C74 C75 15(6)
C73 C74 C75 C76 -2.3(18)
Fe4 C74 C75 C76 58.0(10)
C73 C74 C75 Fe4 -60.3(11)
C96 Fe4 C75 C74 -58.8(17)
C95 Fe4 C75 C74 -95.8(11)
C77 Fe4 C75 C74 80.7(10)
C76 Fe4 C75 C74 117.9(14)
C73 Fe4 C75 C74 36.7(10)
C92 Fe4 C75 C74 151(4)
C94 Fe4 C75 C74 -139.4(10)
C93 Fe4 C75 C74 -177.7(10)
C96 Fe4 C75 C76 -176.7(12)
C95 Fe4 C75 C76 146.3(10)
C74 Fe4 C75 C76 -117.9(14)
C77 Fe4 C75 C76 -37.2(9)
C73 Fe4 C75 C76 -81.2(10)
C92 Fe4 C75 C76 34(4)
C94 Fe4 C75 C76 102.7(10)
C93 Fe4 C75 C76 64.4(12)
C74 C75 C76 C77 0.4(17)
Fe4 C75 C76 C77 57.9(11)
C74 C75 C76 Fe4 -57.5(10)
C96 Fe4 C76 C77 48(4)
C95 Fe4 C76 C77 178.4(11)
C74 Fe4 C76 C77 -82.4(10)
C73 Fe4 C76 C77 -38.6(9)
C92 Fe4 C76 C77 65.9(12)
C75 Fe4 C76 C77 -120.8(13)
C94 Fe4 C76 C77 144.8(10)
C93 Fe4 C76 C77 103.2(10)
C96 Fe4 C76 C75 169(4)
C95 Fe4 C76 C75 -60.7(15)
C74 Fe4 C76 C75 38.4(10)
C77 Fe4 C76 C75 120.8(13)
C73 Fe4 C76 C75 82.3(10)
C92 Fe4 C76 C75 -173.2(10)
C94 Fe4 C76 C75 -94.3(11)
C93 Fe4 C76 C75 -136.0(10)
C74 C73 C77 C76 -2.9(17)
C78 C73 C77 C76 -176.5(14)
Fe4 C73 C77 C76 -60.3(10)
C74 C73 C77 Fe4 57.4(11)
C78 C73 C77 Fe4 -116.2(15)
C75 C76 C77 C73 1.5(17)
Fe4 C76 C77 C73 60.6(10)
C75 C76 C77 Fe4 -59.0(11)
C96 Fe4 C77 C73 71.1(12)
C95 Fe4 C77 C73 70(6)
C74 Fe4 C77 C73 -37.1(9)
C76 Fe4 C77 C73 -117.9(13)
C92 Fe4 C77 C73 108.3(10)
C75 Fe4 C77 C73 -80.8(10)
C94 Fe4 C77 C73 -178.2(10)
C93 Fe4 C77 C73 149.9(9)
C96 Fe4 C77 C76 -171.0(10)
C95 Fe4 C77 C76 -172(5)
C74 Fe4 C77 C76 80.8(10)
C73 Fe4 C77 C76 117.9(13)
C92 Fe4 C77 C76 -133.8(10)
C75 Fe4 C77 C76 37.1(9)
C94 Fe4 C77 C76 -60.2(14)
C93 Fe4 C77 C76 -92.2(10)
C74 C73 C78 C83 5(2)
C77 C73 C78 C83 177.3(15)
Fe4 C73 C78 C83 91.0(17)
C74 C73 C78 C79 -174.3(16)
C77 C73 C78 C79 -2(2)
Fe4 C73 C78 C79 -88.3(17)
C83 C78 C79 C80 -4(3)
C73 C78 C79 C80 175.7(16)
C78 C79 C80 C81 2(3)
C79 C80 C81 C82 2(3)
C79 C80 C81 C84 -175.3(17)
C80 C81 C82 C83 -3(2)
C84 C81 C82 C83 174.0(15)
C81 C82 C83 C78 1(2)
C79 C78 C83 C82 2(2)
C73 C78 C83 C82 -177.0(15)
C82 C81 C84 C85 -172.8(17)
C80 C81 C84 C85 4(3)
C81 C84 C85 C86 -179.4(17)
C84 C85 C86 C90 -4(3)
C84 C85 C86 C87 176.5(16)
C90 C86 C87 C88 4(2)
C85 C86 C87 C88 -176.2(16)
C89 N4 C88 C87 0(3)
C91 N4 C88 C87 176.0(16)
C86 C87 C88 N4 -2(3)
C88 N4 C89 C90 0(3)
C91 N4 C89 C90 -176.2(17)
N4 C89 C90 C86 2(3)
C87 C86 C90 C89 -4(3)
C85 C86 C90 C89 175.8(18)
C96 Fe4 C92 C93 -119.2(3)
C95 Fe4 C92 C93 -80.2(4)
C74 Fe4 C92 C93 -178.8(12)
C77 Fe4 C92 C93 104.2(7)
C76 Fe4 C92 C93 65.1(9)
C73 Fe4 C92 C93 147.5(7)
C75 Fe4 C92 C93 36(4)
C94 Fe4 C92 C93 -36.3(3)
C95 Fe4 C92 C96 39.1(3)
C74 Fe4 C92 C96 -59.6(12)
C77 Fe4 C92 C96 -136.5(8)
C76 Fe4 C92 C96 -175.7(9)
C73 Fe4 C92 C96 -93.2(7)
C75 Fe4 C92 C96 156(4)
C94 Fe4 C92 C96 82.9(4)
C93 Fe4 C92 C96 119.2(3)
C96 C92 C93 C94 0.0
Fe4 C92 C93 C94 57.6(5)
C96 C92 C93 Fe4 -57.6(5)
C96 Fe4 C93 C94 -82.6(4)
C95 Fe4 C93 C94 -37.6(3)
C74 Fe4 C93 C94 54(6)
C77 Fe4 C93 C94 149.4(8)
C76 Fe4 C93 C94 105.4(8)
C73 Fe4 C93 C94 -176.6(10)
C92 Fe4 C93 C94 -120.7(3)
C75 Fe4 C93 C94 66.8(9)
C96 Fe4 C93 C92 38.1(3)
C95 Fe4 C93 C92 83.1(4)
C74 Fe4 C93 C92 174(6)
C77 Fe4 C93 C92 -89.9(8)
C76 Fe4 C93 C92 -133.9(8)
C73 Fe4 C93 C92 -55.9(10)
C75 Fe4 C93 C92 -172.5(10)
C94 Fe4 C93 C92 120.7(3)
C92 C93 C94 C95 0.0
Fe4 C93 C94 C95 57.1(5)
C92 C93 C94 Fe4 -57.1(5)
C96 Fe4 C94 C93 80.7(4)
C95 Fe4 C94 C93 119.8(3)
C74 Fe4 C94 C93 -172.3(9)
C77 Fe4 C94 C93 -50.8(11)
C76 Fe4 C94 C93 -89.6(8)
C73 Fe4 C94 C93 148(9)
C92 Fe4 C94 C93 36.5(3)
C75 Fe4 C94 C93 -134.1(8)
C96 Fe4 C94 C95 -39.0(3)
C74 Fe4 C94 C95 68.0(9)
C77 Fe4 C94 C95 -170.6(12)
C76 Fe4 C94 C95 150.7(8)
C73 Fe4 C94 C95 28(9)
C92 Fe4 C94 C95 -83.3(4)
C75 Fe4 C94 C95 106.2(8)
C93 Fe4 C94 C95 -119.8(3)
C93 C94 C95 C96 0.0
Fe4 C94 C95 C96 60.0(6)
C93 C94 C95 Fe4 -60.0(6)
C96 Fe4 C95 C94 117.9(3)
C74 Fe4 C95 C94 -136.2(7)
C77 Fe4 C95 C94 119(6)
C76 Fe4 C95 C94 -51.7(11)
C73 Fe4 C95 C94 -177.4(9)
C92 Fe4 C95 C94 79.4(4)
C75 Fe4 C95 C94 -91.4(8)
C93 Fe4 C95 C94 36.6(2)
C74 Fe4 C95 C96 105.9(7)
C77 Fe4 C95 C96 1(6)
C76 Fe4 C95 C96 -169.6(12)
C73 Fe4 C95 C96 64.6(9)
C92 Fe4 C95 C96 -38.5(3)
C75 Fe4 C95 C96 150.7(8)
C94 Fe4 C95 C96 -117.9(3)
C93 Fe4 C95 C96 -81.3(4)
C94 C95 C96 C92 0.0
Fe4 C95 C96 C92 62.5(6)
C94 C95 C96 Fe4 -62.5(6)
C93 C92 C96 C95 0.0
Fe4 C92 C96 C95 -60.9(6)
C93 C92 C96 Fe4 60.9(6)
C74 Fe4 C96 C95 -94.2(8)
C77 Fe4 C96 C95 -179.8(9)
C76 Fe4 C96 C95 139(4)
C73 Fe4 C96 C95 -138.2(7)
C92 Fe4 C96 C95 117.6(3)
C75 Fe4 C96 C95 -55.2(12)
C94 Fe4 C96 C95 38.1(3)
C93 Fe4 C96 C95 80.7(4)
C95 Fe4 C96 C92 -117.6(3)
C74 Fe4 C96 C92 148.2(8)
C77 Fe4 C96 C92 62.6(9)
C76 Fe4 C96 C92 21(4)
C73 Fe4 C96 C92 104.2(7)
C75 Fe4 C96 C92 -172.9(12)
C94 Fe4 C96 C92 -79.5(4)
C93 Fe4 C96 C92 -36.9(2)
